data_2104113
loop_
_publ_author_name
'Rychlewska, Urszula'
'War\.zajtis, Beata'
'Joachimiak, Roman'
'Paryzek, Zdzis\/law'

_publ_contact_author
;
Urszula Rychlewska
Faculty of Chemistry
Adam Mickiewicz University
Grunwaldzka 6
60-780 Pozna\'n
Poland
;
_publ_section_title
;
 Synthesis and structural characteristics of lithocholate triads:
 steroid-type channels occupied by spacer fragments
;
_journal_coeditor_code BK5073
_journal_issue 3
_journal_name_full 'Acta Crystallographica Section B'
_journal_page_first 383
_journal_page_last 392
_journal_paper_doi 10.1107/S0108768108006514
_journal_volume 64
_journal_year 2008
_chemical_formula_moiety 'C56 H82 O8, 2(C5 H5 N)'
_chemical_formula_sum 'C66 H92 N2 O8'
_chemical_formula_weight 1041.42
_chemical_melting_point 320
_chemical_name_systematic
;
bis(23-carboxy-24-nor-5beta-cholan-3alpha-yl)terephtalate
;
_space_group_IT_number 1
_symmetry_cell_setting triclinic
_symmetry_space_group_name_Hall 'P 1'
_symmetry_space_group_name_H-M 'P 1'
_atom_sites_solution_hydrogens geom
_atom_sites_solution_primary direct
_atom_sites_solution_secondary difmap
_audit_creation_method SHELXL-97
_cell_angle_alpha 75.390(4)
_cell_angle_beta 83.254(4)
_cell_angle_gamma 82.771(4)
_cell_formula_units_Z 2
_cell_length_a 12.8559(6)
_cell_length_b 13.5462(7)
_cell_length_c 17.4215(9)
_cell_measurement_reflns_used 22008
_cell_measurement_temperature 120(2)
_cell_measurement_theta_max 25.05
_cell_measurement_theta_min 3.37
_cell_volume 2900.9(3)
_computing_cell_refinement 'CrysAlis RED v.1.168 (Oxford Diffraction,2001)'
_computing_data_collection 'CrysAlis CCD v.1.168 (Oxford Diffraction,2001)'
_computing_data_reduction 'CrysAlis RED v.1.168 (Oxford Diffraction,2001)'
_computing_molecular_graphics 'Simens Analytical X-Ray Instruments (1989)'
_computing_publication_material 'SHELXL-97 (Sheldrick, 1997)'
_computing_structure_refinement 'SHELXL-97 (Sheldrick, 1997)'
_computing_structure_solution 'SHELXS-86 (Sheldrick, 1990)'
_diffrn_ambient_temperature 120(2)
_diffrn_measured_fraction_theta_full 0.995
_diffrn_measured_fraction_theta_max 0.995
_diffrn_measurement_device_type 'Kuma KM4CCD \k-geometry diffractometer'
_diffrn_measurement_method '\w scans'
_diffrn_radiation_monochromator graphite
_diffrn_radiation_source 'fine-focus sealed tube'
_diffrn_radiation_type MoK\a
_diffrn_radiation_wavelength 0.71073
_diffrn_reflns_av_R_equivalents 0.0693
_diffrn_reflns_av_sigmaI/netI 0.1253
_diffrn_reflns_limit_h_max 15
_diffrn_reflns_limit_h_min -14
_diffrn_reflns_limit_k_max 16
_diffrn_reflns_limit_k_min -16
_diffrn_reflns_limit_l_max 19
_diffrn_reflns_limit_l_min -20
_diffrn_reflns_number 22008
_diffrn_reflns_theta_full 25.05
_diffrn_reflns_theta_max 25.05
_diffrn_reflns_theta_min 3.37
_diffrn_standards_interval_count 'every 50 dc frames'
_diffrn_standards_number '3 reference frames'
_exptl_absorpt_coefficient_mu 0.077
_exptl_absorpt_correction_type none
_exptl_crystal_colour colourless
_exptl_crystal_density_diffrn 1.192
_exptl_crystal_density_method 'not measured'
_exptl_crystal_description plate
_exptl_crystal_F_000 1132
_exptl_crystal_size_max 0.40
_exptl_crystal_size_mid 0.40
_exptl_crystal_size_min 0.20
_refine_diff_density_max 0.214
_refine_diff_density_min -0.191
_refine_ls_abs_structure_details 'Flack H D (1983), Acta Cryst. A39, 876-881'
_refine_ls_abs_structure_Flack 0(10)
_refine_ls_extinction_method none
_refine_ls_goodness_of_fit_ref 1.019
_refine_ls_hydrogen_treatment riding
_refine_ls_matrix_type full
_refine_ls_number_parameters 1381
_refine_ls_number_reflns 10239
_refine_ls_number_restraints 153
_refine_ls_restrained_S_all 1.016
_refine_ls_R_factor_all 0.1391
_refine_ls_R_factor_gt 0.0777
_refine_ls_shift/su_max 0.009
_refine_ls_shift/su_mean 0.002
_refine_ls_structure_factor_coef Fsqd
_refine_ls_weighting_details 'calc w=1/[\s^2^(Fo^2^)+(0.0420P)^2^+0.0000P] where P=(Fo^2^+2Fc^2^)/3'
_refine_ls_weighting_scheme calc
_refine_ls_wR_factor_gt 0.1209
_refine_ls_wR_factor_ref 0.1464
_reflns_number_gt 6040
_reflns_number_total 10239
_reflns_threshold_expression >2sigma(I)
_cod_data_source_file bk5073.cif
_cod_data_source_block 52Py120K
_cod_original_sg_symbol_H-M P1
_cod_database_code 2104113
_cod_database_fobs_code 2104113

loop_
_symmetry_equiv_pos_as_xyz
'x, y, z'

loop_
_atom_site_type_symbol
_atom_site_label
_atom_site_fract_x
_atom_site_fract_y
_atom_site_fract_z
_atom_site_U_iso_or_equiv
_atom_site_adp_type
_atom_site_calc_flag
_atom_site_refinement_flags
_atom_site_occupancy
C C1 0.7548(6) 0.6269(6) 0.5199(5) 0.039(2) Uani d . 1
H H1A 0.7540 0.6933 0.4837 0.047 Uiso d R 1
H H1B 0.8035 0.6243 0.5583 0.047 Uiso d R 1
C C2 0.7923(6) 0.5486(6) 0.4743(5) 0.038(2) Uani d . 1
H H2A 0.8018 0.4827 0.5108 0.046 Uiso d R 1
H H2B 0.8594 0.5641 0.4463 0.046 Uiso d R 1
C C3 0.7178(6) 0.5443(6) 0.4154(5) 0.0334(19) Uani d U 1
H H3 0.7150 0.6084 0.3761 0.040 Uiso d R 1
C C4 0.6103(5) 0.5282(6) 0.4527(4) 0.0319(19) Uani d . 1
H H4A 0.6101 0.4605 0.4870 0.038 Uiso d R 1
H H4B 0.5647 0.5330 0.4118 0.038 Uiso d R 1
C C5 0.5662(5) 0.6095(6) 0.5018(5) 0.0317(19) Uani d . 1
H H5A 0.5621 0.6752 0.4645 0.038 Uiso d R 1
C C6 0.4537(5) 0.5922(5) 0.5391(4) 0.0367(19) Uani d . 1
H H6A 0.4120 0.5826 0.4998 0.044 Uiso d R 1
H H6B 0.4231 0.6526 0.5559 0.044 Uiso d R 1
C C7 0.4509(5) 0.5000(6) 0.6102(5) 0.044(2) Uani d . 1
H H7A 0.4675 0.4385 0.5916 0.053 Uiso d R 1
H H7B 0.3808 0.4990 0.6362 0.053 Uiso d R 1
C C8 0.5276(6) 0.5009(6) 0.6729(5) 0.034(2) Uani d . 1
H H8 0.5044 0.5583 0.6958 0.041 Uiso d R 1
C C9 0.6379(5) 0.5148(6) 0.6328(5) 0.034(2) Uani d . 1
H H9 0.6554 0.4596 0.6067 0.041 Uiso d R 1
C C10 0.6428(6) 0.6142(6) 0.5626(5) 0.039(2) Uani d . 1
C C11 0.7218(6) 0.5006(6) 0.6907(4) 0.037(2) Uani d . 1
H H11A 0.7152 0.5595 0.7128 0.045 Uiso d R 1
H H11B 0.7900 0.4966 0.6620 0.045 Uiso d R 1
C C12 0.7146(6) 0.4036(6) 0.7591(5) 0.044(2) Uani d . 1
H H12A 0.7642 0.4028 0.7964 0.053 Uiso d R 1
H H12B 0.7335 0.3443 0.7379 0.053 Uiso d R 1
C C13 0.6053(6) 0.3976(6) 0.8020(4) 0.0318(19) Uani d . 1
C C14 0.5285(5) 0.4054(5) 0.7377(4) 0.0276(18) Uani d . 1
H H14 0.5527 0.3501 0.7127 0.033 Uiso d R 1
C C15 0.4274(6) 0.3750(6) 0.7880(5) 0.051(2) Uani d . 1
H H15A 0.3850 0.3468 0.7586 0.061 Uiso d R 1
H H15B 0.3876 0.4334 0.8026 0.061 Uiso d R 1
C C16 0.4599(5) 0.2942(6) 0.8626(4) 0.044(2) Uani d . 1
H H16A 0.4419 0.2279 0.8615 0.053 Uiso d R 1
H H16B 0.4254 0.3121 0.9099 0.053 Uiso d R 1
C C17 0.5804(5) 0.2940(5) 0.8609(4) 0.0346(19) Uani d . 1
H H17 0.6112 0.2409 0.8353 0.041 Uiso d R 1
C C18 0.5792(8) 0.4809(6) 0.8482(5) 0.061(3) Uani d . 1
H H18A 0.6287 0.4704 0.8890 0.073 Uiso calc R 1
H H18B 0.5073 0.4773 0.8739 0.073 Uiso calc R 1
H H18C 0.5849 0.5484 0.8116 0.073 Uiso calc R 1
C C19 0.6079(7) 0.7101(6) 0.5952(5) 0.053(2) Uani d . 1
H H19A 0.6583 0.7161 0.6315 0.063 Uiso calc R 1
H H19B 0.5379 0.7040 0.6240 0.063 Uiso calc R 1
H H19C 0.6053 0.7713 0.5509 0.063 Uiso calc R 1
C C20 0.6210(5) 0.2634(6) 0.9447(4) 0.0291(18) Uani d U 1
H H20 0.5893 0.3125 0.9740 0.035 Uiso d R 1
C C21 0.7404(6) 0.2607(7) 0.9419(5) 0.058(3) Uani d . 1
H H21A 0.7633 0.2282 0.9950 0.070 Uiso calc R 1
H H21B 0.7607 0.3308 0.9250 0.070 Uiso calc R 1
H H21C 0.7739 0.2212 0.9040 0.070 Uiso calc R 1
C C22 0.5894(6) 0.1592(5) 0.9872(4) 0.0357(19) Uani d . 1
H H22A 0.6219 0.1113 0.9571 0.043 Uiso d R 1
H H22B 0.5146 0.1603 0.9873 0.043 Uiso d R 1
C C23 0.6169(6) 0.1205(6) 1.0734(4) 0.038(2) Uani d . 1
H H23A 0.5978 0.1728 1.1022 0.046 Uiso d R 1
H H23B 0.6914 0.1015 1.0741 0.046 Uiso d R 1
C C24 0.5588(6) 0.0291(6) 1.1107(5) 0.037(2) Uani d . 1
O O1 0.5924(4) -0.0577(4) 1.1037(3) 0.0509(15) Uani d . 1
O O2 0.4661(4) 0.0519(4) 1.1481(3) 0.0498(16) Uani d . 1
H H2O 0.4106 -0.0160 1.1718 0.060 Uiso d R 1
C C31 1.1772(5) 0.0204(6) -0.0004(4) 0.0295(19) Uani d . 1
H H31A 1.1972 -0.0412 0.0385 0.035 Uiso d R 1
H H31B 1.2404 0.0505 -0.0247 0.035 Uiso d R 1
C C32 1.1117(5) 0.0945(6) 0.0423(5) 0.039(2) Uani d . 1
H H32A 1.0986 0.1602 0.0061 0.047 Uiso d R 1
H H32B 1.1490 0.1034 0.0843 0.047 Uiso d R 1
C C33 1.0087(5) 0.0520(6) 0.0773(4) 0.034(2) Uani d . 1
H H33 1.0230 -0.0102 0.1172 0.040 Uiso d R 1
C C34 0.9489(5) 0.0284(6) 0.0163(4) 0.0324(19) Uani d U 1
H H34A 0.9290 0.0906 -0.0218 0.039 Uiso d R 1
H H34B 0.8860 -0.0013 0.0419 0.039 Uiso d R 1
C C35 1.0169(6) -0.0464(6) -0.0260(5) 0.033(2) Uani d . 1
H H35 1.0327 -0.1081 0.0140 0.040 Uiso d R 1
C C36 0.9543(6) -0.0746(6) -0.0853(4) 0.042(2) Uani d . 1
H H36A 0.8881 -0.0962 -0.0593 0.050 Uiso d R 1
H H36B 0.9927 -0.1309 -0.1039 0.050 Uiso d R 1
C C37 0.9332(6) 0.0188(6) -0.1580(5) 0.050(2) Uani d . 1
H H37A 0.8886 0.0725 -0.1401 0.059 Uiso d R 1
H H37B 0.8976 -0.0020 -0.1959 0.059 Uiso d R 1
C C38 1.0374(5) 0.0593(6) -0.1972(4) 0.0295(19) Uani d U 1
H H38 1.0779 0.0074 -0.2199 0.035 Uiso d R 1
C C39 1.1032(5) 0.0838(6) -0.1378(4) 0.0265(18) Uani d U 1
H H39 1.0609 0.1357 -0.1163 0.032 Uiso d R 1
C C40 1.1224(6) -0.0081(6) -0.0649(4) 0.031(2) Uani d . 1
C C41 1.2011(5) 0.1327(6) -0.1811(4) 0.0311(19) Uani d . 1
H H41A 1.2473 0.0815 -0.2008 0.037 Uiso d R 1
H H41B 1.2371 0.1538 -0.1436 0.037 Uiso d R 1
C C42 1.1791(5) 0.2247(6) -0.2496(5) 0.036(2) Uani d . 1
H H42A 1.2447 0.2483 -0.2755 0.043 Uiso d R 1
H H42B 1.1403 0.2793 -0.2291 0.043 Uiso d R 1
C C43 1.1169(5) 0.2000(5) -0.3113(4) 0.0246(17) Uani d . 1
C C44 1.0169(6) 0.1562(6) -0.2648(5) 0.0341(19) Uani d . 1
H H44 0.9830 0.2076 -0.2385 0.041 Uiso d R 1
C C45 0.9447(6) 0.1534(7) -0.3273(4) 0.050(2) Uani d . 1
H H45A 0.8721 0.1577 -0.3067 0.060 Uiso d R 1
H H45B 0.9612 0.0922 -0.3463 0.060 Uiso d R 1
C C46 0.9681(6) 0.2491(6) -0.3945(5) 0.048(2) Uani d . 1
H H46A 0.9088 0.3002 -0.3978 0.058 Uiso d R 1
H H46B 0.9830 0.2316 -0.4451 0.058 Uiso d R 1
C C47 1.0654(5) 0.2902(5) -0.3725(4) 0.0280(17) Uani d . 1
H H47 1.0399 0.3435 -0.3457 0.034 Uiso d R 1
C C48 1.1811(6) 0.1233(6) -0.3539(4) 0.044(2) Uani d . 1
H H48A 1.2477 0.1501 -0.3784 0.053 Uiso calc R 1
H H48B 1.1412 0.1129 -0.3953 0.053 Uiso calc R 1
H H48C 1.1957 0.0578 -0.3153 0.053 Uiso calc R 1
C C49 1.1929(6) -0.0959(6) -0.0914(5) 0.044(2) Uani d . 1
H H49A 1.1958 -0.1568 -0.0468 0.052 Uiso calc R 1
H H49B 1.2640 -0.0752 -0.1082 0.052 Uiso calc R 1
H H49C 1.1639 -0.1117 -0.1360 0.052 Uiso calc R 1
C C50 1.1343(5) 0.3409(6) -0.4493(4) 0.0270(18) Uani d U 1
H H50 1.1555 0.2899 -0.4791 0.032 Uiso d R 1
C C51 1.2332(5) 0.3794(5) -0.4325(4) 0.0317(17) Uani d . 1
H H51A 1.2661 0.4197 -0.4822 0.038 Uiso calc R 1
H H51B 1.2825 0.3209 -0.4100 0.038 Uiso calc R 1
H H51C 1.2147 0.4225 -0.3944 0.038 Uiso calc R 1
C C52 1.0669(5) 0.4294(5) -0.5006(4) 0.0349(19) Uani d . 1
H H52A 1.0515 0.4834 -0.4731 0.042 Uiso d R 1
H H52B 1.0012 0.4063 -0.5061 0.042 Uiso d R 1
C C53 1.1214(6) 0.4731(6) -0.5857(4) 0.038(2) Uani d U 1
H H53A 1.0679 0.4936 -0.6223 0.046 Uiso d R 1
H H53B 1.1681 0.4194 -0.6019 0.046 Uiso d R 1
C C54 1.1820(6) 0.5641(6) -0.5937(4) 0.0316(19) Uani d U 1
O O3 1.1571(4) 0.6297(4) -0.5585(3) 0.0548(16) Uani d . 1
O O4 1.2666(4) 0.5595(4) -0.6451(3) 0.0467(16) Uani d . 1
H H4O 1.3224 0.6252 -0.6512 0.056 Uiso d R 1
O O5 0.7617(4) 0.4647(4) 0.3765(3) 0.0470(16) Uani d . 1
O O6 0.7168(4) 0.5508(4) 0.2575(3) 0.0487(16) Uani d . 1
C C1L 0.7567(6) 0.4758(6) 0.2995(5) 0.0279(18) Uani d U 1
C C2L 0.8123(5) 0.3864(5) 0.2712(5) 0.0292(19) Uani d . 1
C C3L 0.7952(5) 0.3765(5) 0.1958(5) 0.0302(19) Uani d U 1
H H3L 0.7514 0.4285 0.1624 0.036 Uiso d R 1
C C4L 0.8409(5) 0.2929(6) 0.1702(4) 0.0309(19) Uani d . 1
H H4L 0.8291 0.2868 0.1182 0.037 Uiso d R 1
C C5L 0.9038(6) 0.2159(6) 0.2161(5) 0.0289(19) Uani d U 1
C C6L 0.9219(5) 0.2265(6) 0.2911(4) 0.0318(19) Uani d U 1
H H6L 0.9673 0.1752 0.3236 0.038 Uiso d R 1
C C7L 0.8749(5) 0.3104(6) 0.3192(5) 0.036(2) Uani d . 1
H H7L 0.8858 0.3162 0.3714 0.044 Uiso d R 1
C C8L 0.9616(6) 0.1262(6) 0.1911(5) 0.035(2) Uani d U 1
O O7 0.9443(4) 0.1273(4) 0.1156(3) 0.0395(14) Uani d . 1
O O8 1.0160(4) 0.0615(4) 0.2302(3) 0.0382(14) Uani d . 1
C C1' 0.7230(5) 0.1603(6) -0.4729(5) 0.034(2) Uani d . 1
H H1'A 0.7147 0.2248 -0.5113 0.041 Uiso d R 1
H H1'B 0.7595 0.1701 -0.4308 0.041 Uiso d R 1
C C2' 0.7908(6) 0.0824(6) -0.5124(5) 0.037(2) Uani d . 1
H H2'A 0.8021 0.0180 -0.4742 0.045 Uiso d R 1
H H2'B 0.8581 0.1063 -0.5330 0.045 Uiso d R 1
C C3' 0.7320(5) 0.0686(6) -0.5799(5) 0.0312(19) Uani d U 1
H H3' 0.7240 0.1317 -0.6199 0.037 Uiso d R 1
C C4' 0.6232(5) 0.0315(5) -0.5459(4) 0.0261(18) Uani d U 1
H H4'A 0.6332 -0.0340 -0.5089 0.031 Uiso d R 1
H H4'B 0.5863 0.0229 -0.5882 0.031 Uiso d R 1
C C5' 0.5578(5) 0.1065(6) -0.5036(4) 0.0268(18) Uani d . 1
H H5' 0.5470 0.1703 -0.5425 0.032 Uiso d R 1
C C6' 0.4488(5) 0.0710(5) -0.4733(4) 0.037(2) Uani d . 1
H H6'A 0.4189 0.0542 -0.5158 0.044 Uiso d R 1
H H6'B 0.4036 0.1261 -0.4580 0.044 Uiso d R 1
C C7' 0.4515(5) -0.0216(5) -0.4024(4) 0.0297(17) Uani d . 1
H H7'A 0.4871 -0.0801 -0.4195 0.036 Uiso d R 1
H H7'B 0.3808 -0.0363 -0.3828 0.036 Uiso d R 1
C C8' 0.5080(5) -0.0039(6) -0.3364(4) 0.0283(18) Uani d . 1
H H8' 0.4667 0.0487 -0.3150 0.034 Uiso d R 1
C C9' 0.6205(5) 0.0330(6) -0.3687(4) 0.0302(19) Uani d . 1
H H9' 0.6599 -0.0213 -0.3893 0.036 Uiso d R 1
C C10' 0.6133(5) 0.1284(6) -0.4365(4) 0.0265(18) Uani d . 1
C C11' 0.6760(6) 0.0428(7) -0.2960(5) 0.041(2) Uani d . 1
H H11C 0.6395 0.0979 -0.2750 0.049 Uiso d R 1
H H11D 0.7461 0.0604 -0.3149 0.049 Uiso d R 1
C C12' 0.6834(6) -0.0535(6) -0.2294(5) 0.043(2) Uani d . 1
H H12C 0.7170 -0.0404 -0.1871 0.051 Uiso d R 1
H H12D 0.7262 -0.1072 -0.2484 0.051 Uiso d R 1
C C13' 0.5751(5) -0.0900(6) -0.1975(5) 0.033(2) Uani d . 1
C C14' 0.5243(5) -0.1004(6) -0.2675(5) 0.0304(19) Uani d . 1
H H14' 0.5718 -0.1479 -0.2904 0.036 Uiso d R 1
C C15' 0.4266(5) -0.1561(5) -0.2338(4) 0.0310(17) Uani d . 1
H H15C 0.4090 -0.1945 -0.2690 0.037 Uiso d R 1
H H15D 0.3673 -0.1088 -0.2242 0.037 Uiso d R 1
C C16' 0.4612(5) -0.2282(5) -0.1548(4) 0.0326(18) Uani d . 1
H H16C 0.4648 -0.2986 -0.1571 0.039 Uiso d R 1
H H16D 0.4119 -0.2178 -0.1109 0.039 Uiso d R 1
C C17' 0.5740(5) -0.2001(5) -0.1445(4) 0.0292(17) Uani d U 1
H H17' 0.6248 -0.2429 -0.1698 0.035 Uiso d R 1
C C18' 0.5093(6) -0.0135(6) -0.1545(5) 0.043(2) Uani d . 1
H H18D 0.5033 0.0547 -0.1910 0.052 Uiso calc R 1
H H18E 0.5439 -0.0106 -0.1080 0.052 Uiso calc R 1
H H18F 0.4389 -0.0359 -0.1372 0.052 Uiso calc R 1
C C19' 0.5543(6) 0.2225(6) -0.4110(5) 0.048(2) Uani d . 1
H H19D 0.5971 0.2455 -0.3771 0.057 Uiso calc R 1
H H19E 0.4872 0.2041 -0.3812 0.057 Uiso calc R 1
H H19F 0.5411 0.2778 -0.4584 0.057 Uiso calc R 1
C C20' 0.5950(6) -0.2236(6) -0.0570(5) 0.041(2) Uani d . 1
H H20' 0.5412 -0.1847 -0.0306 0.050 Uiso d R 1
C C21' 0.6995(6) -0.1945(6) -0.0442(5) 0.045(2) Uani d . 1
H H21D 0.7559 -0.2288 -0.0742 0.054 Uiso calc R 1
H H21E 0.7102 -0.2158 0.0126 0.054 Uiso calc R 1
H H21F 0.7007 -0.1201 -0.0629 0.054 Uiso calc R 1
C C22' 0.5852(6) -0.3374(6) -0.0169(5) 0.041(2) Uani d . 1
H H22C 0.6355 -0.3779 -0.0446 0.049 Uiso d R 1
H H22D 0.5163 -0.3528 -0.0232 0.049 Uiso d R 1
C C23' 0.6046(6) -0.3712(7) 0.0717(5) 0.047(2) Uani d . 1
H H23C 0.5732 -0.3190 0.0980 0.056 Uiso d R 1
H H23D 0.6784 -0.3827 0.0788 0.056 Uiso d R 1
C C24' 0.5513(7) -0.4671(8) 0.1042(5) 0.049(3) Uani d . 1
O O1' 0.5867(4) -0.5525(5) 0.0939(3) 0.0502(16) Uani d . 1
O O2' 0.4586(4) -0.4522(4) 0.1426(4) 0.0525(17) Uani d . 1
H H2'O 0.4148 -0.5225 0.1453 0.063 Uiso d R 1
C C31' 1.1654(6) -0.4774(6) -1.0036(5) 0.039(2) Uani d . 1
H H31C 1.1800 -0.5418 -0.9661 0.047 Uiso d R 1
H H31D 1.2312 -0.4568 -1.0312 0.047 Uiso d R 1
C C32' 1.1180(6) -0.3981(6) -0.9575(4) 0.037(2) Uani d . 1
H H32C 1.1056 -0.3324 -0.9939 0.045 Uiso d R 1
H H32D 1.1655 -0.3920 -0.9207 0.045 Uiso d R 1
C C33' 1.0138(6) -0.4318(6) -0.9124(5) 0.037(2) Uani d . 1
H H33' 1.0249 -0.4948 -0.8727 0.045 Uiso d R 1
C C34' 0.9407(6) -0.4406(6) -0.9703(5) 0.040(2) Uani d U 1
H H34C 0.9273 -0.3752 -1.0068 0.047 Uiso d R 1
H H34D 0.8749 -0.4607 -0.9424 0.047 Uiso d R 1
C C35' 0.9892(6) -0.5200(6) -1.0160(5) 0.038(2) Uani d . 1
H H35' 1.0012 -0.5844 -0.9781 0.046 Uiso d R 1
C C36' 0.9099(7) -0.5332(6) -1.0730(5) 0.058(3) Uani d . 1
H H36C 0.8436 -0.5473 -1.0430 0.069 Uiso d R 1
H H36D 0.9358 -0.5910 -1.0947 0.069 Uiso d R 1
C C37' 0.8932(6) -0.4382(7) -1.1411(5) 0.058(3) Uani d . 1
H H37C 0.8632 -0.3811 -1.1197 0.070 Uiso d R 1
H H37D 0.8447 -0.4498 -1.1750 0.070 Uiso d R 1
C C38' 0.9980(6) -0.4123(6) -1.1902(5) 0.038(2) Uani d . 1
H H38' 1.0252 -0.4683 -1.2137 0.045 Uiso d R 1
C C39' 1.0792(5) -0.3992(5) -1.1328(4) 0.0243(17) Uani d U 1
H H39' 1.0496 -0.3434 -1.1097 0.029 Uiso d R 1
C C40' 1.0963(6) -0.4941(6) -1.0653(4) 0.0274(18) Uani d U 1
C C41' 1.1839(6) -0.3654(6) -1.1829(5) 0.040(2) Uani d . 1
H H41C 1.2190 -0.4217 -1.2032 0.048 Uiso d R 1
H H41D 1.2295 -0.3492 -1.1489 0.048 Uiso d R 1
C C42' 1.1641(5) -0.2716(6) -1.2548(4) 0.0303(18) Uani d . 1
H H42C 1.2302 -0.2563 -1.2846 0.036 Uiso d R 1
H H42D 1.1358 -0.2134 -1.2343 0.036 Uiso d R 1
C C43' 1.0893(5) -0.2887(6) -1.3100(4) 0.0252(18) Uani d U 1
C C44' 0.9863(5) -0.3157(6) -1.2549(4) 0.036(2) Uani d . 1
H H44' 0.9651 -0.2602 -1.2295 0.043 Uiso d R 1
C C45' 0.9065(6) -0.3105(7) -1.3148(5) 0.060(3) Uani d . 1
H H45C 0.8364 -0.2959 -1.2920 0.072 Uiso d R 1
H H45D 0.9108 -0.3739 -1.3307 0.072 Uiso d R 1
C C46' 0.9367(6) -0.2223(7) -1.3856(4) 0.052(2) Uani d . 1
H H46C 0.8842 -0.1647 -1.3890 0.062 Uiso d R 1
H H46D 0.9423 -0.2442 -1.4343 0.062 Uiso d R 1
C C47' 1.0451(5) -0.1918(5) -1.3715(4) 0.0299(17) Uani d . 1
H H47' 1.0306 -0.1369 -1.3448 0.036 Uiso d R 1
C C48' 1.1356(6) -0.3748(6) -1.3500(5) 0.041(2) Uani d . 1
H H48D 1.2040 -0.3584 -1.3786 0.050 Uiso calc R 1
H H48E 1.0877 -0.3819 -1.3876 0.050 Uiso calc R 1
H H48F 1.1449 -0.4393 -1.3094 0.050 Uiso calc R 1
C C49' 1.1502(8) -0.5859(6) -1.0917(5) 0.062(3) Uani d . 1
H H49D 1.2208 -0.5713 -1.1168 0.074 Uiso calc R 1
H H49E 1.1093 -0.6022 -1.1301 0.074 Uiso calc R 1
H H49F 1.1561 -0.6445 -1.0454 0.074 Uiso calc R 1
C C50' 1.1099(5) -0.1528(6) -1.4503(4) 0.0303(19) Uani d . 1
H H50' 1.1210 -0.2071 -1.4776 0.036 Uiso d R 1
C C51' 1.2176(5) -0.1279(5) -1.4373(4) 0.0333(18) Uani d . 1
H H51D 1.2572 -0.1041 -1.4889 0.040 Uiso calc R 1
H H51E 1.2560 -0.1896 -1.4066 0.040 Uiso calc R 1
H H51F 1.2090 -0.0741 -1.4079 0.040 Uiso calc R 1
C C52' 1.0516(5) -0.0633(5) -1.5027(4) 0.0324(18) Uani d . 1
H H52C 1.0407 -0.0071 -1.4775 0.039 Uiso d R 1
H H52D 0.9836 -0.0823 -1.5074 0.039 Uiso d R 1
C C53' 1.1048(5) -0.0263(5) -1.5864(4) 0.0318(19) Uani d . 1
H H53C 1.0516 -0.0044 -1.6232 0.038 Uiso d R 1
H H53D 1.1480 -0.0832 -1.6007 0.038 Uiso d R 1
C C54' 1.1709(6) 0.0579(6) -1.5952(5) 0.041(2) Uani d . 1
O O3' 1.1506(4) 0.1304(4) -1.5641(3) 0.0500(15) Uani d . 1
O O4' 1.2585(4) 0.0543(4) -1.6444(3) 0.0382(14) Uani d . 1
H H4'O 1.3019 0.1377 -1.6589 0.046 Uiso d R 1
O O5' 0.7945(4) -0.0103(4) -0.6132(3) 0.0339(13) Uani d . 1
O O6' 0.7153(4) 0.0549(4) -0.7284(3) 0.0431(15) Uani d . 1
C C1L' 0.7733(5) -0.0114(6) -0.6877(5) 0.0313(19) Uani d . 1
C C2L' 0.8260(5) -0.1037(6) -0.7146(5) 0.032(2) Uani d . 1
C C3L' 0.8084(6) -0.1108(6) -0.7885(5) 0.036(2) Uani d . 1
H H3L' 0.7648 -0.0581 -0.8214 0.044 Uiso d R 1
C C4L' 0.8547(6) -0.1955(6) -0.8169(5) 0.0328(19) Uani d U 1
H H4L' 0.8430 -0.2002 -0.8692 0.039 Uiso d R 1
C C5L' 0.9173(6) -0.2720(6) -0.7693(5) 0.0306(19) Uani d U 1
C C6L' 0.9315(6) -0.2630(6) -0.6940(4) 0.036(2) Uani d . 1
H H6L' 0.9742 -0.3162 -0.6606 0.043 Uiso d R 1
C C7L' 0.8871(6) -0.1795(6) -0.6647(5) 0.034(2) Uani d . 1
H H7L' 0.8981 -0.1750 -0.6122 0.041 Uiso d R 1
C C8L' 0.9643(6) -0.3634(7) -0.7971(6) 0.040(2) Uani d . 1
O O7' 0.9646(5) -0.3474(4) -0.8762(4) 0.0567(18) Uani d U 1
O O8' 1.0044(5) -0.4401(5) -0.7550(4) 0.0586(18) Uani d . 1
N N1S 0.3380(4) -0.0907(5) 1.1720(4) 0.0329(16) Uani d . 1
C C1S 0.3615(7) -0.1692(7) 1.1371(5) 0.050(2) Uani d . 1
H H1S 0.4273 -0.1737 1.1052 0.060 Uiso d R 1
C C2S 0.2966(7) -0.2425(7) 1.1435(6) 0.060(3) Uani d . 1
H H2S 0.3176 -0.2991 1.1194 0.072 Uiso d R 1
C C3S 0.2004(6) -0.2365(6) 1.1884(5) 0.047(2) Uani d . 1
H H3S 0.1529 -0.2880 1.1952 0.056 Uiso d R 1
C C4S 0.1741(6) -0.1540(6) 1.2226(5) 0.038(2) Uani d . 1
H H4S 0.1069 -0.1457 1.2520 0.046 Uiso d R 1
C C5S 0.2442(6) -0.0810(6) 1.2126(4) 0.035(2) Uani d U 1
H H5S 0.2255 -0.0243 1.2369 0.042 Uiso d R 1
N N2S 1.3949(5) 0.7043(5) -0.6634(4) 0.0320(16) Uani d . 1
C C6S 1.3765(6) 0.7827(7) -0.6287(5) 0.041(2) Uani d . 1
H H6S 1.3132 0.7886 -0.5942 0.049 Uiso d R 1
C C7S 1.4432(6) 0.8556(6) -0.6389(5) 0.045(2) Uani d . 1
H H7S 1.4263 0.9120 -0.6140 0.053 Uiso d R 1
C C8S 1.5350(6) 0.8496(6) -0.6878(5) 0.039(2) Uani d U 1
H H8S 1.5840 0.9001 -0.6962 0.047 Uiso d R 1
C C9S 1.5551(6) 0.7680(6) -0.7237(4) 0.0332(19) Uani d . 1
H H9S 1.6180 0.7610 -0.7583 0.040 Uiso d R 1
C C10S 1.4850(6) 0.6963(7) -0.7086(5) 0.039(2) Uani d . 1
H H10S 1.5003 0.6391 -0.7327 0.047 Uiso d R 1
N N3S 0.3331(5) -0.5966(6) 0.1648(4) 0.0462(19) Uani d . 1
C C11S 0.3548(7) -0.6751(7) 0.1325(5) 0.047(2) Uani d . 1
H H11S 0.4203 -0.6803 0.1004 0.057 Uiso d R 1
C C12S 0.2873(7) -0.7505(7) 0.1446(5) 0.051(2) Uani d . 1
H H12S 0.3049 -0.8060 0.1188 0.061 Uiso d R 1
C C13S 0.1935(7) -0.7433(8) 0.1917(6) 0.062(3) Uani d . 1
H H13S 0.1470 -0.7963 0.2021 0.074 Uiso d R 1
C C14S 0.1687(7) -0.6606(7) 0.2239(6) 0.053(3) Uani d . 1
H H14S 0.1032 -0.6529 0.2555 0.063 Uiso d R 1
C C15S 0.2406(7) -0.5894(6) 0.2106(5) 0.043(2) Uani d . 1
H H15S 0.2241 -0.5312 0.2335 0.051 Uiso d R 1
N N4S 1.3885(5) 0.1931(5) -1.6612(4) 0.0361(17) Uani d . 1
C C16S 1.3664(6) 0.2743(6) -1.6283(5) 0.040(2) Uani d . 1
H H16S 1.3019 0.2775 -1.5946 0.048 Uiso d R 1
C C17S 1.4298(6) 0.3521(6) -1.6405(5) 0.043(2) Uani d . 1
H H17S 1.4112 0.4069 -1.6141 0.052 Uiso d R 1
C C18S 1.5203(6) 0.3477(7) -1.6886(5) 0.044(2) Uani d . 1
H H18S 1.5645 0.4025 -1.6991 0.053 Uiso d R 1
C C19S 1.5486(6) 0.2672(7) -1.7228(5) 0.051(3) Uani d . 1
H H19S 1.6134 0.2627 -1.7558 0.061 Uiso d R 1
C C20S 1.4782(6) 0.1930(6) -1.7088(5) 0.039(2) Uani d . 1
H H20S 1.4962 0.1364 -1.7333 0.047 Uiso d R 1

loop_
_atom_site_aniso_label
_atom_site_aniso_U_11
_atom_site_aniso_U_22
_atom_site_aniso_U_33
_atom_site_aniso_U_12
_atom_site_aniso_U_13
_atom_site_aniso_U_23
C1 0.035(4) 0.036(5) 0.041(6) -0.013(4) -0.007(4) 0.004(4)
C2 0.039(5) 0.040(5) 0.027(5) -0.011(4) 0.004(4) 0.007(4)
C3 0.039(4) 0.021(4) 0.037(5) 0.009(3) -0.010(4) -0.004(4)
C4 0.037(4) 0.038(5) 0.023(5) 0.011(3) -0.003(3) -0.020(4)
C5 0.036(4) 0.026(4) 0.026(5) 0.012(3) 0.001(4) -0.002(4)
C6 0.039(4) 0.033(4) 0.024(5) 0.012(3) 0.009(3) 0.006(4)
C7 0.023(4) 0.061(6) 0.049(6) -0.006(4) -0.001(4) -0.014(5)
C8 0.040(4) 0.024(4) 0.039(5) -0.002(3) 0.005(4) -0.012(4)
C9 0.031(4) 0.034(5) 0.039(5) -0.008(4) -0.014(4) -0.004(4)
C10 0.052(5) 0.036(5) 0.028(5) -0.005(4) 0.003(4) -0.012(4)
C11 0.051(5) 0.033(5) 0.026(5) -0.025(4) 0.008(4) 0.000(4)
C12 0.042(5) 0.047(5) 0.045(6) -0.019(4) -0.008(4) -0.004(4)
C13 0.047(5) 0.028(4) 0.026(5) -0.003(4) -0.017(4) -0.011(4)
C14 0.032(4) 0.016(4) 0.033(5) 0.001(3) -0.002(3) -0.005(3)
C15 0.037(4) 0.067(6) 0.038(5) 0.001(4) 0.002(4) 0.001(5)
C16 0.046(5) 0.046(5) 0.033(5) -0.006(4) -0.009(4) 0.008(4)
C17 0.043(4) 0.026(4) 0.034(5) -0.008(3) 0.012(4) -0.011(4)
C18 0.131(9) 0.024(5) 0.027(6) -0.021(5) -0.001(5) -0.001(4)
C19 0.085(6) 0.043(5) 0.038(6) -0.008(5) -0.009(5) -0.022(5)
C20 0.035(4) 0.033(4) 0.018(4) -0.004(3) -0.009(3) 0.000(3)
C21 0.052(5) 0.077(7) 0.042(6) -0.024(5) -0.025(4) 0.009(5)
C22 0.043(4) 0.042(5) 0.018(4) -0.009(4) -0.009(3) 0.006(4)
C23 0.052(5) 0.028(4) 0.028(5) -0.008(4) 0.007(4) 0.002(4)
C24 0.049(5) 0.029(5) 0.034(5) -0.005(4) -0.005(4) -0.007(4)
O1 0.056(3) 0.035(3) 0.057(4) -0.001(3) -0.004(3) -0.005(3)
O2 0.041(3) 0.059(4) 0.044(4) -0.002(3) 0.007(3) -0.009(3)
C31 0.028(4) 0.034(5) 0.025(5) -0.004(3) -0.005(3) -0.002(4)
C32 0.041(5) 0.047(5) 0.040(6) 0.005(4) -0.002(4) -0.033(4)
C33 0.036(4) 0.039(5) 0.021(5) 0.008(4) 0.000(4) -0.004(4)
C34 0.029(4) 0.035(4) 0.024(4) -0.004(3) 0.001(3) 0.009(4)
C35 0.049(5) 0.032(5) 0.021(5) -0.011(4) 0.001(4) -0.008(4)
C36 0.042(4) 0.050(5) 0.037(5) -0.024(4) -0.002(4) -0.009(4)
C37 0.051(5) 0.067(6) 0.036(5) -0.034(4) -0.004(4) -0.010(5)
C38 0.031(4) 0.034(4) 0.022(4) -0.020(3) -0.001(3) 0.005(3)
C39 0.031(4) 0.026(4) 0.025(4) -0.003(3) 0.005(3) -0.015(3)
C40 0.033(4) 0.035(5) 0.028(5) -0.010(4) 0.001(4) -0.010(4)
C41 0.027(4) 0.051(5) 0.021(4) -0.008(4) 0.002(3) -0.019(4)
C42 0.025(4) 0.035(5) 0.049(6) -0.014(4) -0.002(4) -0.008(4)
C43 0.022(4) 0.027(4) 0.028(5) -0.009(3) 0.003(3) -0.013(3)
C44 0.034(4) 0.044(5) 0.029(5) -0.009(4) 0.002(3) -0.019(4)
C45 0.048(5) 0.078(6) 0.020(5) -0.029(5) -0.007(4) 0.011(4)
C46 0.044(5) 0.064(6) 0.038(5) -0.017(4) -0.010(4) -0.007(5)
C47 0.027(4) 0.035(4) 0.026(4) -0.001(3) -0.005(3) -0.013(4)
C48 0.069(6) 0.040(5) 0.020(5) -0.011(4) 0.011(4) -0.006(4)
C49 0.049(5) 0.051(5) 0.032(5) -0.008(4) 0.010(4) -0.016(4)
C50 0.028(4) 0.035(4) 0.014(4) 0.000(3) 0.005(3) -0.004(3)
C51 0.031(4) 0.034(4) 0.027(5) -0.007(3) 0.005(3) -0.004(4)
C52 0.028(4) 0.040(5) 0.038(5) 0.001(3) -0.003(3) -0.016(4)
C53 0.048(4) 0.046(5) 0.019(4) -0.007(4) -0.003(3) -0.003(4)
C54 0.044(4) 0.035(4) 0.018(4) -0.004(4) -0.009(3) -0.008(4)
O3 0.071(4) 0.042(4) 0.056(4) 0.002(3) 0.006(3) -0.030(3)
O4 0.055(4) 0.060(4) 0.021(3) -0.011(3) 0.017(3) -0.010(3)
O5 0.080(4) 0.024(3) 0.025(4) 0.021(3) 0.005(3) 0.000(3)
O6 0.071(4) 0.028(3) 0.041(4) 0.014(3) -0.010(3) -0.003(3)
C1L 0.031(4) 0.028(4) 0.023(5) -0.002(3) 0.008(3) -0.009(4)
C2L 0.020(4) 0.024(4) 0.035(5) 0.002(3) 0.006(3) 0.004(4)
C3L 0.028(4) 0.021(4) 0.035(5) 0.008(3) -0.001(3) -0.001(4)
C4L 0.037(4) 0.033(5) 0.018(5) 0.003(4) 0.002(3) 0.000(4)
C5L 0.030(4) 0.028(4) 0.025(4) -0.005(3) 0.005(3) -0.003(4)
C6L 0.032(4) 0.029(4) 0.026(5) 0.005(3) 0.014(3) -0.005(4)
C7L 0.025(4) 0.044(5) 0.036(5) 0.006(4) 0.004(4) -0.010(4)
C8L 0.045(5) 0.033(4) 0.023(5) -0.005(4) 0.011(4) -0.006(4)
O7 0.049(3) 0.035(3) 0.025(3) 0.015(3) 0.006(3) -0.004(3)
O8 0.056(4) 0.030(3) 0.023(3) 0.015(3) -0.010(3) -0.004(3)
C1' 0.025(4) 0.048(5) 0.027(5) 0.000(4) 0.004(3) -0.011(4)
C2' 0.032(4) 0.042(5) 0.034(5) -0.006(4) -0.007(4) -0.002(4)
C3' 0.025(4) 0.025(4) 0.039(5) 0.002(3) 0.014(3) -0.008(4)
C4' 0.025(4) 0.021(4) 0.026(4) -0.008(3) -0.005(3) 0.008(3)
C5' 0.033(4) 0.026(4) 0.024(5) -0.001(3) -0.002(3) -0.012(4)
C6' 0.018(4) 0.049(5) 0.048(5) -0.004(3) 0.000(3) -0.021(4)
C7' 0.028(4) 0.027(4) 0.028(5) -0.010(3) 0.000(3) 0.006(3)
C8' 0.030(4) 0.023(4) 0.033(5) -0.009(3) 0.002(3) -0.008(4)
C9' 0.023(4) 0.051(5) 0.021(5) -0.015(4) -0.001(3) -0.011(4)
C10' 0.030(4) 0.027(4) 0.022(5) -0.003(3) 0.001(3) -0.005(4)
C11' 0.032(4) 0.064(6) 0.032(5) -0.018(4) 0.003(4) -0.019(5)
C12' 0.042(5) 0.050(5) 0.040(5) -0.018(4) -0.028(4) 0.001(4)
C13' 0.024(4) 0.042(5) 0.034(5) -0.012(3) 0.002(3) -0.011(4)
C14' 0.025(4) 0.038(5) 0.033(5) -0.006(3) 0.004(3) -0.019(4)
C15' 0.033(4) 0.036(4) 0.030(5) -0.009(3) -0.006(3) -0.014(4)
C16' 0.029(4) 0.033(4) 0.036(5) -0.005(3) 0.000(3) -0.011(4)
C17' 0.020(3) 0.045(4) 0.030(4) -0.003(3) -0.005(3) -0.021(4)
C18' 0.054(5) 0.044(5) 0.035(5) -0.011(4) 0.005(4) -0.020(4)
C19' 0.068(6) 0.031(5) 0.043(6) -0.010(4) 0.001(4) -0.007(4)
C20' 0.036(5) 0.041(5) 0.053(6) 0.000(4) -0.013(4) -0.019(5)
C21' 0.053(5) 0.045(5) 0.038(5) -0.002(4) -0.012(4) -0.009(4)
C22' 0.037(4) 0.049(5) 0.040(5) -0.001(4) -0.004(4) -0.018(4)
C23' 0.036(5) 0.050(6) 0.054(6) 0.004(4) 0.005(4) -0.021(5)
C24' 0.042(5) 0.071(7) 0.025(5) -0.004(5) -0.001(4) 0.006(5)
O1' 0.044(3) 0.049(4) 0.053(4) 0.000(3) -0.003(3) -0.005(3)
O2' 0.048(4) 0.024(3) 0.082(5) -0.006(3) 0.013(3) -0.013(3)
C31' 0.040(5) 0.041(5) 0.035(5) 0.004(4) 0.002(4) -0.015(4)
C32' 0.058(5) 0.028(4) 0.022(5) -0.016(4) -0.009(4) 0.008(4)
C33' 0.055(5) 0.030(5) 0.028(5) 0.007(4) 0.001(4) -0.018(4)
C34' 0.033(4) 0.047(5) 0.030(5) -0.005(4) 0.010(4) 0.000(4)
C35' 0.057(5) 0.038(5) 0.023(5) -0.021(4) 0.001(4) -0.009(4)
C36' 0.076(6) 0.057(6) 0.038(6) -0.042(5) -0.007(5) 0.014(5)
C37' 0.060(6) 0.084(7) 0.032(5) -0.048(5) -0.003(4) 0.001(5)
C38' 0.043(5) 0.039(5) 0.038(5) -0.013(4) -0.011(4) -0.014(4)
C39' 0.034(4) 0.024(4) 0.016(4) -0.007(3) 0.006(3) -0.008(3)
C40' 0.042(4) 0.027(4) 0.015(4) -0.005(3) -0.001(3) -0.009(3)
C41' 0.040(5) 0.042(5) 0.033(5) -0.005(4) -0.010(4) 0.005(4)
C42' 0.030(4) 0.040(5) 0.017(4) -0.006(3) -0.001(3) 0.002(4)
C43' 0.020(3) 0.042(4) 0.019(4) -0.004(3) 0.000(3) -0.018(3)
C44' 0.033(4) 0.043(5) 0.032(5) -0.015(4) 0.004(4) -0.006(4)
C45' 0.044(5) 0.092(7) 0.043(6) -0.038(5) -0.020(4) 0.009(5)
C46' 0.043(5) 0.081(6) 0.024(5) -0.036(4) -0.014(4) 0.020(4)
C47' 0.031(4) 0.035(4) 0.028(5) 0.000(3) -0.009(3) -0.014(4)
C48' 0.058(5) 0.039(5) 0.030(5) -0.004(4) -0.005(4) -0.015(4)
C49' 0.128(9) 0.022(5) 0.024(5) 0.003(5) 0.008(5) 0.002(4)
C50' 0.038(4) 0.023(4) 0.032(5) -0.010(4) 0.006(4) -0.013(4)
C51' 0.024(4) 0.036(4) 0.038(5) 0.001(3) 0.000(3) -0.009(4)
C52' 0.037(4) 0.030(4) 0.025(5) -0.004(3) -0.016(3) 0.007(3)
C53' 0.029(4) 0.029(4) 0.034(5) -0.002(3) -0.004(4) -0.004(4)
C54' 0.034(5) 0.041(5) 0.036(6) 0.017(4) 0.001(4) -0.001(4)
O3' 0.062(4) 0.038(3) 0.051(4) -0.013(3) 0.017(3) -0.018(3)
O4' 0.030(3) 0.026(3) 0.058(4) 0.003(2) 0.000(3) -0.015(3)
O5' 0.032(3) 0.046(3) 0.027(3) 0.005(2) -0.004(2) -0.018(3)
O6' 0.045(3) 0.042(4) 0.043(4) 0.009(3) -0.005(3) -0.017(3)
C1L' 0.018(4) 0.038(5) 0.037(6) 0.001(3) 0.004(4) -0.012(4)
C2L' 0.029(4) 0.033(5) 0.028(5) 0.004(3) 0.007(4) -0.002(4)
C3L' 0.042(5) 0.037(5) 0.025(5) -0.001(4) -0.012(4) 0.004(4)
C4L' 0.040(4) 0.036(4) 0.021(4) 0.001(4) 0.007(3) -0.011(4)
C5L' 0.040(4) 0.026(4) 0.026(5) -0.003(3) 0.013(3) -0.013(4)
C6L' 0.043(5) 0.040(5) 0.020(5) 0.007(4) -0.002(4) -0.003(4)
C7L' 0.036(4) 0.039(5) 0.028(5) -0.010(4) 0.007(4) -0.011(4)
C8L' 0.030(5) 0.043(6) 0.039(6) -0.003(4) 0.004(4) -0.003(5)
O7' 0.085(4) 0.046(4) 0.032(4) 0.016(3) 0.014(3) -0.016(3)
O8' 0.088(5) 0.052(4) 0.039(4) 0.016(4) -0.014(4) -0.025(4)
N1S 0.034(4) 0.037(4) 0.029(4) -0.001(3) 0.001(3) -0.013(3)
C1S 0.043(5) 0.076(7) 0.040(6) 0.009(5) -0.011(4) -0.030(5)
C2S 0.047(6) 0.054(6) 0.090(8) 0.010(5) -0.020(5) -0.041(6)
C3S 0.043(5) 0.030(5) 0.061(7) 0.000(4) -0.016(5) 0.005(5)
C4S 0.044(5) 0.032(5) 0.046(6) -0.002(4) -0.020(4) -0.016(4)
C5S 0.040(4) 0.044(5) 0.017(4) 0.005(4) 0.004(3) -0.005(4)
N2S 0.034(4) 0.023(4) 0.033(4) -0.004(3) -0.002(3) 0.005(3)
C6S 0.034(5) 0.062(6) 0.029(5) 0.018(4) -0.009(4) -0.024(5)
C7S 0.051(5) 0.037(5) 0.054(6) -0.002(4) -0.021(5) -0.020(5)
C8S 0.034(4) 0.032(4) 0.045(5) -0.015(4) -0.002(4) 0.009(4)
C9S 0.038(5) 0.034(5) 0.024(5) 0.006(4) 0.002(4) -0.006(4)
C10S 0.041(5) 0.057(6) 0.018(5) -0.002(4) 0.007(4) -0.010(4)
N3S 0.042(4) 0.061(5) 0.037(5) 0.001(4) -0.014(4) -0.013(4)
C11S 0.054(6) 0.050(6) 0.033(6) -0.006(5) -0.010(4) 0.003(5)
C12S 0.054(6) 0.055(6) 0.045(6) 0.010(5) -0.010(5) -0.023(5)
C13S 0.035(5) 0.076(7) 0.088(8) 0.006(5) -0.014(5) -0.045(6)
C14S 0.043(5) 0.050(6) 0.064(7) -0.008(5) 0.001(5) -0.011(5)
C15S 0.055(6) 0.028(5) 0.044(6) 0.009(4) -0.008(5) -0.012(4)
N4S 0.030(4) 0.047(5) 0.025(4) -0.002(3) -0.001(3) 0.001(3)
C16S 0.029(4) 0.030(5) 0.049(6) 0.000(4) 0.009(4) 0.007(4)
C17S 0.052(5) 0.032(5) 0.038(6) 0.005(4) -0.006(4) 0.002(4)
C18S 0.038(5) 0.040(5) 0.056(7) -0.005(4) -0.005(4) -0.012(5)
C19S 0.033(5) 0.064(7) 0.040(6) 0.003(5) 0.014(4) 0.005(5)
C20S 0.043(5) 0.036(5) 0.043(6) -0.010(4) -0.016(4) -0.011(4)

loop_
_atom_type_symbol
_atom_type_description
_atom_type_scat_dispersion_real
_atom_type_scat_dispersion_imag
_atom_type_scat_source
C C 0.0033 0.0000 'International Tables Vol C Tables 4.2.6.8 and 6.1.1.4'
H H 0.0000 0.0000 'International Tables Vol C Tables 4.2.6.8 and 6.1.1.4'
N N 0.0061 0.0000 'International Tables Vol C Tables 4.2.6.8 and 6.1.1.4'
O O 0.0106 0.0000 'International Tables Vol C Tables 4.2.6.8 and 6.1.1.4'

loop_
_geom_angle_atom_site_label_1
_geom_angle_atom_site_label_2
_geom_angle_atom_site_label_3
_geom_angle
C2 C1 C10 113.3(6)
C2 C1 H1A 108.3
C10 C1 H1A 108.5
C2 C1 H1B 109.3
C10 C1 H1B 109.7
H1A C1 H1B 107.5
C1 C2 C3 112.8(7)
C1 C2 H2A 109.0
C3 C2 H2A 109.3
C1 C2 H2B 108.8
C3 C2 H2B 108.9
H2A C2 H2B 108.0
O5 C3 C4 112.2(6)
O5 C3 C2 107.4(6)
C4 C3 C2 112.4(7)
O5 C3 H3 108.3
C4 C3 H3 108.3
C2 C3 H3 108.1
C3 C4 C5 112.2(6)
C3 C4 H4A 109.4
C5 C4 H4A 109.5
C3 C4 H4B 108.8
C5 C4 H4B 108.8
H4A C4 H4B 107.9
C6 C5 C10 113.5(6)
C6 C5 C4 111.3(6)
C10 C5 C4 111.4(6)
C6 C5 H5A 106.7
C10 C5 H5A 106.7
C4 C5 H5A 106.7
C7 C6 C5 112.3(6)
C7 C6 H6A 109.3
C5 C6 H6A 109.6
C7 C6 H6B 109.2
C5 C6 H6B 108.5
H6A C6 H6B 107.9
C6 C7 C8 113.6(6)
C6 C7 H7A 109.0
C8 C7 H7A 109.5
C6 C7 H7B 108.8
C8 C7 H7B 108.1
H7A C7 H7B 107.7
C14 C8 C9 110.1(6)
C14 C8 C7 111.5(6)
C9 C8 C7 110.1(6)
C14 C8 H8 108.7
C9 C8 H8 108.0
C7 C8 H8 108.3
C8 C9 C11 114.0(7)
C8 C9 C10 113.0(6)
C11 C9 C10 114.3(6)
C8 C9 H9 105.3
C11 C9 H9 105.0
C10 C9 H9 103.9
C19 C10 C5 108.8(7)
C19 C10 C1 107.1(7)
C5 C10 C1 109.5(6)
C19 C10 C9 109.7(7)
C5 C10 C9 108.5(6)
C1 C10 C9 113.1(7)
C9 C11 C12 113.3(6)
C9 C11 H11A 109.1
C12 C11 H11A 109.0
C9 C11 H11B 109.0
C12 C11 H11B 108.6
H11A C11 H11B 107.8
C13 C12 C11 112.3(7)
C13 C12 H12A 109.4
C11 C12 H12A 109.3
C13 C12 H12B 109.1
C11 C12 H12B 109.0
H12A C12 H12B 107.8
C12 C13 C18 110.8(7)
C12 C13 C14 106.6(6)
C18 C13 C14 113.4(6)
C12 C13 C17 117.7(6)
C18 C13 C17 107.1(6)
C14 C13 C17 101.0(5)
C8 C14 C15 120.3(6)
C8 C14 C13 115.3(6)
C15 C14 C13 102.3(6)
C8 C14 H14 106.2
C15 C14 H14 105.6
C13 C14 H14 106.0
C14 C15 C16 106.7(6)
C14 C15 H15A 110.0
C16 C15 H15A 110.3
C14 C15 H15B 110.7
C16 C15 H15B 110.4
H15A C15 H15B 108.6
C15 C16 C17 105.6(6)
C15 C16 H16A 110.7
C17 C16 H16A 110.7
C15 C16 H16B 110.7
C17 C16 H16B 110.3
H16A C16 H16B 108.8
C16 C17 C20 113.4(5)
C16 C17 C13 104.4(6)
C20 C17 C13 120.4(6)
C16 C17 H17 106.1
C20 C17 H17 105.3
C13 C17 H17 106.3
C13 C18 H18A 109.5
C13 C18 H18B 109.5
H18A C18 H18B 109.5
C13 C18 H18C 109.5
H18A C18 H18C 109.5
H18B C18 H18C 109.5
C10 C19 H19A 109.5
C10 C19 H19B 109.5
H19A C19 H19B 109.5
C10 C19 H19C 109.5
H19A C19 H19C 109.5
H19B C19 H19C 109.5
C22 C20 C21 108.6(6)
C22 C20 C17 109.1(6)
C21 C20 C17 112.8(6)
C22 C20 H20 109.2
C21 C20 H20 108.4
C17 C20 H20 108.6
C20 C21 H21A 109.5
C20 C21 H21B 109.5
H21A C21 H21B 109.5
C20 C21 H21C 109.5
H21A C21 H21C 109.5
H21B C21 H21C 109.5
C20 C22 C23 115.8(6)
C20 C22 H22A 108.0
C23 C22 H22A 109.1
C20 C22 H22B 108.5
C23 C22 H22B 107.7
H22A C22 H22B 107.5
C24 C23 C22 107.7(6)
C24 C23 H23A 110.4
C22 C23 H23A 110.9
C24 C23 H23B 109.9
C22 C23 H23B 109.4
H23A C23 H23B 108.5
O1 C24 O2 124.1(7)
O1 C24 C23 122.5(7)
O2 C24 C23 113.4(7)
C24 O2 H2O 116.7
C32 C31 C40 115.0(6)
C32 C31 H31A 108.5
C40 C31 H31A 108.8
C32 C31 H31B 108.0
C40 C31 H31B 108.7
H31A C31 H31B 107.7
C33 C32 C31 109.2(6)
C33 C32 H32A 110.0
C31 C32 H32A 110.3
C33 C32 H32B 109.4
C31 C32 H32B 109.5
H32A C32 H32B 108.3
O7 C33 C34 109.8(6)
O7 C33 C32 108.3(6)
C34 C33 C32 112.8(6)
O7 C33 H33 108.7
C34 C33 H33 108.3
C32 C33 H33 108.8
C33 C34 C35 110.0(6)
C33 C34 H34A 109.6
C35 C34 H34A 109.8
C33 C34 H34B 109.6
C35 C34 H34B 109.6
H34A C34 H34B 108.3
C36 C35 C34 110.2(6)
C36 C35 C40 111.9(6)
C34 C35 C40 113.5(6)
C36 C35 H35 107.0
C34 C35 H35 106.9
C40 C35 H35 107.0
C35 C36 C37 111.3(6)
C35 C36 H36A 109.5
C37 C36 H36A 108.9
C35 C36 H36B 109.3
C37 C36 H36B 109.7
H36A C36 H36B 108.0
C38 C37 C36 109.9(6)
C38 C37 H37A 109.3
C36 C37 H37A 109.8
C38 C37 H37B 110.1
C36 C37 H37B 109.7
H37A C37 H37B 108.0
C37 C38 C39 112.7(6)
C37 C38 C44 110.3(6)
C39 C38 C44 109.3(6)
C37 C38 H38 108.3
C39 C38 H38 107.8
C44 C38 H38 108.3
C41 C39 C38 110.5(6)
C41 C39 C40 115.8(6)
C38 C39 C40 112.8(6)
C41 C39 H39 106.0
C38 C39 H39 105.8
C40 C39 H39 105.1
C49 C40 C35 109.4(6)
C49 C40 C31 107.2(6)
C35 C40 C31 107.4(6)
C49 C40 C39 110.2(6)
C35 C40 C39 109.7(6)
C31 C40 C39 112.8(6)
C42 C41 C39 114.4(6)
C42 C41 H41A 109.0
C39 C41 H41A 108.2
C42 C41 H41B 108.4
C39 C41 H41B 108.9
H41A C41 H41B 107.7
C41 C42 C43 112.4(6)
C41 C42 H42A 109.1
C43 C42 H42A 108.9
C41 C42 H42B 109.2
C43 C42 H42B 109.4
H42A C42 H42B 107.7
C48 C43 C42 111.6(6)
C48 C43 C47 110.1(6)
C42 C43 C47 118.0(6)
C48 C43 C44 111.2(6)
C42 C43 C44 105.9(6)
C47 C43 C44 99.2(5)
C45 C44 C43 105.8(6)
C45 C44 C38 119.0(6)
C43 C44 C38 114.6(6)
C45 C44 H44 105.4
C43 C44 H44 105.7
C38 C44 H44 105.1
C44 C45 C46 103.3(6)
C44 C45 H45A 111.3
C46 C45 H45A 111.2
C44 C45 H45B 111.3
C46 C45 H45B 110.7
H45A C45 H45B 109.1
C45 C46 C47 106.3(6)
C45 C46 H46A 110.3
C47 C46 H46A 110.4
C45 C46 H46B 110.9
C47 C46 H46B 110.4
H46A C46 H46B 108.6
C43 C47 C46 105.2(6)
C43 C47 C50 118.6(5)
C46 C47 C50 110.8(6)
C43 C47 H47 107.6
C46 C47 H47 107.5
C50 C47 H47 106.5
C43 C48 H48A 109.5
C43 C48 H48B 109.5
H48A C48 H48B 109.5
C43 C48 H48C 109.5
H48A C48 H48C 109.5
H48B C48 H48C 109.5
C40 C49 H49A 109.5
C40 C49 H49B 109.5
H49A C49 H49B 109.5
C40 C49 H49C 109.5
H49A C49 H49C 109.5
H49B C49 H49C 109.5
C51 C50 C52 109.9(6)
C51 C50 C47 113.9(6)
C52 C50 C47 109.3(5)
C51 C50 H50 107.9
C52 C50 H50 108.2
C47 C50 H50 107.5
C50 C51 H51A 109.5
C50 C51 H51B 109.5
H51A C51 H51B 109.5
C50 C51 H51C 109.5
H51A C51 H51C 109.5
H51B C51 H51C 109.5
C50 C52 C53 113.6(6)
C50 C52 H52A 108.3
C53 C52 H52A 109.2
C50 C52 H52B 109.3
C53 C52 H52B 108.7
H52A C52 H52B 107.6
C54 C53 C52 115.5(6)
C54 C53 H53A 107.6
C52 C53 H53A 108.2
C54 C53 H53B 108.8
C52 C53 H53B 109.0
H53A C53 H53B 107.5
O3 C54 O4 125.7(7)
O3 C54 C53 124.5(7)
O4 C54 C53 109.8(7)
C54 O4 H4O 114.2
C1L O5 C3 121.3(6)
O6 C1L O5 123.5(7)
O6 C1L C2L 124.3(7)
O5 C1L C2L 112.1(7)
C7L C2L C3L 119.5(7)
C7L C2L C1L 121.8(8)
C3L C2L C1L 118.6(7)
C4L C3L C2L 119.6(7)
C4L C3L H3L 120.3
C2L C3L H3L 120.1
C3L C4L C5L 122.5(8)
C3L C4L H4L 119.2
C5L C4L H4L 118.3
C4L C5L C6L 117.8(7)
C4L C5L C8L 125.9(7)
C6L C5L C8L 116.1(7)
C7L C6L C5L 120.8(7)
C7L C6L H6L 119.6
C5L C6L H6L 119.5
C2L C7L C6L 119.7(8)
C2L C7L H7L 119.8
C6L C7L H7L 120.5
O8 C8L O7 123.3(7)
O8 C8L C5L 125.5(8)
O7 C8L C5L 111.2(7)
C8L O7 C33 117.9(6)
C2' C1' C10' 114.7(6)
C2' C1' H1'A 109.1
C10' C1' H1'A 109.1
C2' C1' H1'B 108.5
C10' C1' H1'B 107.6
H1'A C1' H1'B 107.8
C1' C2' C3' 107.7(6)
C1' C2' H2'A 110.2
C3' C2' H2'A 109.9
C1' C2' H2'B 110.4
C3' C2' H2'B 110.3
H2'A C2' H2'B 108.4
O5' C3' C2' 106.7(6)
O5' C3' C4' 108.9(6)
C2' C3' C4' 109.7(6)
O5' C3' H3' 110.5
C2' C3' H3' 110.5
C4' C3' H3' 110.5
C5' C4' C3' 111.4(6)
C5' C4' H4'A 109.1
C3' C4' H4'A 109.1
C5' C4' H4'B 109.7
C3' C4' H4'B 109.7
H4'A C4' H4'B 107.9
C4' C5' C6' 110.8(6)
C4' C5' C10' 113.3(6)
C6' C5' C10' 111.6(6)
C4' C5' H5' 107.2
C6' C5' H5' 106.7
C10' C5' H5' 106.9
C7' C6' C5' 112.9(6)
C7' C6' H6'A 109.1
C5' C6' H6'A 109.0
C7' C6' H6'B 108.6
C5' C6' H6'B 109.4
H6'A C6' H6'B 107.7
C8' C7' C6' 111.7(6)
C8' C7' H7'A 108.9
C6' C7' H7'A 109.1
C8' C7' H7'B 109.8
C6' C7' H7'B 109.3
H7'A C7' H7'B 108.0
C7' C8' C14' 113.5(6)
C7' C8' C9' 111.4(6)
C14' C8' C9' 107.2(6)
C7' C8' H8' 108.2
C14' C8' H8' 108.1
C9' C8' H8' 108.5
C10' C9' C11' 115.3(7)
C10' C9' C8' 111.5(6)
C11' C9' C8' 107.9(6)
C10' C9' H9' 107.9
C11' C9' H9' 107.4
C8' C9' H9' 106.4
C9' C10' C19' 113.3(6)
C9' C10' C1' 112.0(6)
C19' C10' C1' 105.7(6)
C9' C10' C5' 109.1(6)
C19' C10' C5' 109.3(6)
C1' C10' C5' 107.2(6)
C12' C11' C9' 114.5(7)
C12' C11' H11C 108.9
C9' C11' H11C 109.3
C12' C11' H11D 108.3
C9' C11' H11D 108.0
H11C C11' H11D 107.5
C11' C12' C13' 112.0(7)
C11' C12' H12C 109.0
C13' C12' H12C 109.8
C11' C12' H12D 109.5
C13' C12' H12D 108.5
H12C C12' H12D 107.9
C14' C13' C12' 106.7(6)
C14' C13' C18' 111.9(6)
C12' C13' C18' 110.5(6)
C14' C13' C17' 100.6(6)
C12' C13' C17' 116.5(6)
C18' C13' C17' 110.2(6)
C13' C14' C15' 106.3(6)
C13' C14' C8' 117.8(6)
C15' C14' C8' 115.9(6)
C13' C14' H14' 105.3
C15' C14' H14' 105.4
C8' C14' H14' 105.0
C14' C15' C16' 102.7(5)
C14' C15' H15C 111.4
C16' C15' H15C 111.2
C14' C15' H15D 111.1
C16' C15' H15D 111.3
H15C C15' H15D 109.1
C15' C16' C17' 106.4(5)
C15' C16' H16C 110.5
C17' C16' H16C 110.3
C15' C16' H16D 110.3
C17' C16' H16D 110.7
H16C C16' H16D 108.7
C20' C17' C13' 120.8(6)
C20' C17' C16' 111.7(5)
C13' C17' C16' 102.2(5)
C20' C17' H17' 107.5
C13' C17' H17' 106.9
C16' C17' H17' 107.0
C13' C18' H18D 109.5
C13' C18' H18E 109.5
H18D C18' H18E 109.5
C13' C18' H18F 109.5
H18D C18' H18F 109.5
H18E C18' H18F 109.5
C10' C19' H19D 109.5
C10' C19' H19E 109.5
H19D C19' H19E 109.5
C10' C19' H19F 109.5
H19D C19' H19F 109.5
H19E C19' H19F 109.5
C21' C20' C17' 113.6(6)
C21' C20' C22' 110.2(7)
C17' C20' C22' 110.5(6)
C21' C20' H20' 107.6
C17' C20' H20' 107.8
C22' C20' H20' 106.8
C20' C21' H21D 109.5
C20' C21' H21E 109.5
H21D C21' H21E 109.5
C20' C21' H21F 109.5
H21D C21' H21F 109.5
H21E C21' H21F 109.5
C23' C22' C20' 115.8(6)
C23' C22' H22C 107.4
C20' C22' H22C 108.3
C23' C22' H22D 109.0
C20' C22' H22D 108.5
H22C C22' H22D 107.5
C24' C23' C22' 105.6(7)
C24' C23' H23C 110.0
C22' C23' H23C 109.4
C24' C23' H23D 111.6
C22' C23' H23D 111.4
H23C C23' H23D 108.7
O1' C24' O2' 121.7(8)
O1' C24' C23' 124.7(8)
O2' C24' C23' 113.6(9)
C24' O2' H2'O 106.5
C32' C31' C40' 115.4(6)
C32' C31' H31C 108.5
C40' C31' H31C 108.5
C32' C31' H31D 108.7
C40' C31' H31D 107.9
H31C C31' H31D 107.6
C31' C32' C33' 108.7(6)
C31' C32' H32C 109.7
C33' C32' H32C 109.8
C31' C32' H32D 110.3
C33' C32' H32D 110.0
H32C C32' H32D 108.3
O7' C33' C34' 106.0(6)
O7' C33' C32' 107.0(6)
C34' C33' C32' 109.4(6)
O7' C33' H33' 111.4
C34' C33' H33' 111.5
C32' C33' H33' 111.3
C33' C34' C35' 109.9(6)
C33' C34' H34C 109.6
C35' C34' H34C 109.9
C33' C34' H34D 109.7
C35' C34' H34D 109.7
H34C C34' H34D 108.1
C34' C35' C36' 109.6(7)
C34' C35' C40' 114.2(6)
C36' C35' C40' 109.1(6)
C34' C35' H35' 107.9
C36' C35' H35' 107.8
C40' C35' H35' 108.1
C37' C36' C35' 112.3(6)
C37' C36' H36C 109.2
C35' C36' H36C 109.1
C37' C36' H36D 109.1
C35' C36' H36D 109.1
H36C C36' H36D 107.9
C36' C37' C38' 110.9(7)
C36' C37' H37C 109.4
C38' C37' H37C 109.4
C36' C37' H37D 109.6
C38' C37' H37D 109.5
H37C C37' H37D 108.1
C44' C38' C37' 112.7(7)
C44' C38' C39' 108.6(6)
C37' C38' C39' 109.0(6)
C44' C38' H38' 109.0
C37' C38' H38' 108.5
C39' C38' H38' 108.9
C40' C39' C41' 113.3(6)
C40' C39' C38' 112.2(6)
C41' C39' C38' 109.6(6)
C40' C39' H39' 107.9
C41' C39' H39' 106.6
C38' C39' H39' 106.9
C49' C40' C39' 114.1(6)
C49' C40' C31' 105.1(7)
C39' C40' C31' 112.5(6)
C49' C40' C35' 110.4(7)
C39' C40' C35' 110.2(6)
C31' C40' C35' 104.0(6)
C42' C41' C39' 112.5(6)
C42' C41' H41C 108.3
C39' C41' H41C 108.9
C42' C41' H41D 109.9
C39' C41' H41D 109.2
H41C C41' H41D 107.8
C43' C42' C41' 113.6(6)
C43' C42' H42C 109.1
C41' C42' H42C 108.8
C43' C42' H42D 109.0
C41' C42' H42D 108.3
H42C C42' H42D 107.8
C42' C43' C48' 110.9(6)
C42' C43' C47' 116.6(6)
C48' C43' C47' 111.8(6)
C42' C43' C44' 104.4(6)
C48' C43' C44' 112.2(6)
C47' C43' C44' 100.1(5)
C38' C44' C45' 117.0(6)
C38' C44' C43' 115.0(7)
C45' C44' C43' 102.6(6)
C38' C44' H44' 107.3
C45' C44' H44' 107.3
C43' C44' H44' 107.0
C44' C45' C46' 104.5(6)
C44' C45' H45C 110.3
C46' C45' H45C 110.7
C44' C45' H45D 111.2
C46' C45' H45D 111.2
H45C C45' H45D 108.9
C45' C46' C47' 107.3(6)
C45' C46' H46C 110.5
C47' C46' H46C 110.2
C45' C46' H46D 109.9
C47' C46' H46D 110.4
H46C C46' H46D 108.5
C50' C47' C43' 119.6(6)
C50' C47' C46' 111.3(6)
C43' C47' C46' 102.6(5)
C50' C47' H47' 108.1
C43' C47' H47' 107.3
C46' C47' H47' 107.3
C43' C48' H48D 109.5
C43' C48' H48E 109.5
H48D C48' H48E 109.5
C43' C48' H48F 109.5
H48D C48' H48F 109.5
H48E C48' H48F 109.5
C40' C49' H49D 109.5
C40' C49' H49E 109.5
H49D C49' H49E 109.5
C40' C49' H49F 109.5
H49D C49' H49F 109.5
H49E C49' H49F 109.5
C52' C50' C51' 111.5(6)
C52' C50' C47' 111.5(6)
C51' C50' C47' 111.7(6)
C52' C50' H50' 107.1
C51' C50' H50' 107.4
C47' C50' H50' 107.4
C50' C51' H51D 109.5
C50' C51' H51E 109.5
H51D C51' H51E 109.5
C50' C51' H51F 109.5
H51D C51' H51F 109.5
H51E C51' H51F 109.5
C50' C52' C53' 115.4(6)
C50' C52' H52C 109.0
C53' C52' H52C 108.5
C50' C52' H52D 108.0
C53' C52' H52D 108.2
H52C C52' H52D 107.5
C54' C53' C52' 114.4(6)
C54' C53' H53C 109.0
C52' C53' H53C 108.8
C54' C53' H53D 108.5
C52' C53' H53D 108.4
H53C C53' H53D 107.5
O3' C54' O4' 118.8(8)
O3' C54' C53' 126.0(7)
O4' C54' C53' 115.1(7)
C54' O4' H4'O 111.1
C1L' O5' C3' 114.8(6)
O6' C1L' O5' 123.8(7)
O6' C1L' C2L' 122.9(8)
O5' C1L' C2L' 113.2(7)
C3L' C2L' C7L' 122.1(8)
C3L' C2L' C1L' 116.9(7)
C7L' C2L' C1L' 120.9(7)
C2L' C3L' C4L' 119.7(7)
C2L' C3L' H3L' 120.6
C4L' C3L' H3L' 119.7
C5L' C4L' C3L' 119.8(8)
C5L' C4L' H4L' 120.4
C3L' C4L' H4L' 119.9
C6L' C5L' C4L' 118.7(7)
C6L' C5L' C8L' 120.6(8)
C4L' C5L' C8L' 120.6(8)
C5L' C6L' C7L' 122.6(8)
C5L' C6L' H6L' 119.0
C7L' C6L' H6L' 118.5
C6L' C7L' C2L' 117.1(7)
C6L' C7L' H7L' 121.1
C2L' C7L' H7L' 121.9
O8' C8L' O7' 124.0(8)
O8' C8L' C5L' 124.3(9)
O7' C8L' C5L' 111.5(7)
C8L' O7' C33' 117.0(6)
C5S N1S C1S 119.0(7)
C5S N1S H2O 116.7
C1S N1S H2O 124.2
N1S C1S C2S 123.4(8)
N1S C1S H1S 118.9
C2S C1S H1S 117.8
C1S C2S C3S 118.6(9)
C1S C2S H2S 120.8
C3S C2S H2S 120.5
C4S C3S C2S 118.3(8)
C4S C3S H3S 120.8
C2S C3S H3S 120.9
C3S C4S C5S 119.8(8)
C3S C4S H4S 120.6
C5S C4S H4S 119.6
N1S C5S C4S 120.8(8)
N1S C5S H5S 120.0
C4S C5S H5S 119.2
C10S N2S C6S 117.9(7)
C10S N2S H4O 119.2
C6S N2S H4O 122.8
N2S C6S C7S 123.4(8)
N2S C6S H6S 119.4
C7S C6S H6S 117.3
C6S C7S C8S 119.0(8)
C6S C7S H7S 120.9
C8S C7S H7S 120.0
C7S C8S C9S 118.0(7)
C7S C8S H8S 121.0
C9S C8S H8S 121.0
C10S C9S C8S 119.3(7)
C10S C9S H9S 120.0
C8S C9S H9S 120.8
N2S C10S C9S 122.3(8)
N2S C10S H10S 118.9
C9S C10S H10S 118.7
C11S N3S C15S 118.3(8)
C11S N3S H2'O 114.8
C15S N3S H2'O 126.8
N3S C11S C12S 122.0(9)
N3S C11S H11S 118.2
C12S C11S H11S 119.8
C11S C12S C13S 119.6(9)
C11S C12S H12S 119.7
C13S C12S H12S 120.7
C14S C13S C12S 119.0(9)
C14S C13S H13S 120.5
C12S C13S H13S 120.5
C13S C14S C15S 118.3(9)
C13S C14S H14S 120.5
C15S C14S H14S 121.2
N3S C15S C14S 122.8(8)
N3S C15S H15S 118.4
C14S C15S H15S 118.8
C20S N4S C16S 115.2(7)
C20S N4S H4'O 127.6
C16S N4S H4'O 114.5
N4S C16S C17S 124.0(7)
N4S C16S H16S 117.4
C17S C16S H16S 118.6
C18S C17S C16S 118.4(9)
C18S C17S H17S 121.2
C16S C17S H17S 120.4
C17S C18S C19S 120.9(8)
C17S C18S H18S 119.3
C19S C18S H18S 119.8
C18S C19S C20S 116.8(8)
C18S C19S H19S 121.3
C20S C19S H19S 121.9
N4S C20S C19S 124.6(8)
N4S C20S H20S 117.4
C19S C20S H20S 117.9

loop_
_geom_bond_atom_site_label_1
_geom_bond_atom_site_label_2
_geom_bond_distance
C1 C2 1.481(10)
C1 C10 1.549(10)
C1 H1A 0.9600
C1 H1B 0.9599
C2 C3 1.499(10)
C2 H2A 0.9600
C2 H2B 0.9601
C3 O5 1.437(8)
C3 C4 1.475(10)
C3 H3 0.9600
C4 C5 1.570(9)
C4 H4A 0.9601
C4 H4B 0.9600
C5 C6 1.535(9)
C5 C10 1.546(11)
C5 H5A 0.9600
C6 C7 1.523(10)
C6 H6A 0.9599
C6 H6B 0.9601
C7 C8 1.558(10)
C7 H7A 0.9600
C7 H7B 0.9600
C8 C14 1.487(10)
C8 C9 1.517(9)
C8 H8 0.9601
C9 C11 1.524(10)
C9 C10 1.577(11)
C9 H9 0.9600
C10 C19 1.543(10)
C11 C12 1.539(10)
C11 H11A 0.9600
C11 H11B 0.9600
C12 C13 1.513(10)
C12 H12A 0.9601
C12 H12B 0.9599
C13 C18 1.527(10)
C13 C14 1.553(9)
C13 C17 1.560(10)
C14 C15 1.520(9)
C14 H14 0.9602
C15 C16 1.535(10)
C15 H15A 0.9601
C15 H15B 0.9601
C16 C17 1.546(9)
C16 H16A 0.9601
C16 H16B 0.9600
C17 C20 1.548(10)
C17 H17 0.9599
C18 H18A 0.9800
C18 H18B 0.9800
C18 H18C 0.9800
C19 H19A 0.9800
C19 H19B 0.9800
C19 H19C 0.9800
C20 C22 1.501(9)
C20 C21 1.527(9)
C20 H20 0.9598
C21 H21A 0.9800
C21 H21B 0.9800
C21 H21C 0.9800
C22 C23 1.529(9)
C22 H22A 0.9598
C22 H22B 0.9599
C23 C24 1.491(9)
C23 H23A 0.9599
C23 H23B 0.9601
C24 O1 1.232(8)
C24 O2 1.330(9)
O2 H2O 1.1962
C31 C32 1.513(9)
C31 C40 1.544(10)
C31 H31A 0.9601
C31 H31B 0.9599
C32 C33 1.511(9)
C32 H32A 0.9600
C32 H32B 0.9601
C33 O7 1.475(8)
C33 C34 1.500(10)
C33 H33 0.9600
C34 C35 1.528(10)
C34 H34A 0.9601
C34 H34B 0.9600
C35 C36 1.528(10)
C35 C40 1.534(9)
C35 H35 0.9601
C36 C37 1.569(10)
C36 H36A 0.9600
C36 H36B 0.9599
C37 C38 1.531(9)
C37 H37A 0.9600
C37 H37B 0.9600
C38 C39 1.531(10)
C38 C44 1.544(10)
C38 H38 0.9599
C39 C41 1.525(9)
C39 C40 1.556(10)
C39 H39 0.9599
C40 C49 1.534(10)
C41 C42 1.517(10)
C41 H41A 0.9600
C41 H41B 0.9599
C42 C43 1.536(10)
C42 H42A 0.9599
C42 H42B 0.9600
C43 C48 1.529(9)
C43 C47 1.540(10)
C43 C44 1.539(9)
C44 C45 1.522(10)
C44 H44 0.9599
C45 C46 1.546(10)
C45 H45A 0.9600
C45 H45B 0.9601
C46 C47 1.555(9)
C46 H46A 0.9600
C46 H46B 0.9599
C47 C50 1.568(9)
C47 H47 0.9599
C48 H48A 0.9800
C48 H48B 0.9800
C48 H48C 0.9800
C49 H49A 0.9800
C49 H49B 0.9800
C49 H49C 0.9800
C50 C51 1.519(9)
C50 C52 1.538(9)
C50 H50 0.9599
C51 H51A 0.9800
C51 H51B 0.9800
C51 H51C 0.9800
C52 C53 1.568(9)
C52 H52A 0.9600
C52 H52B 0.9600
C53 C54 1.509(10)
C53 H53A 0.9600
C53 H53B 0.9601
C54 O3 1.195(8)
C54 O4 1.331(8)
O4 H4O 1.1882
O5 C1L 1.319(8)
O6 C1L 1.189(9)
C1L C2L 1.491(10)
C2L C7L 1.387(10)
C2L C3L 1.398(10)
C3L C4L 1.362(10)
C3L H3L 0.9601
C4L C5L 1.378(10)
C4L H4L 0.9599
C5L C6L 1.398(10)
C5L C8L 1.478(10)
C6L C7L 1.390(10)
C6L H6L 0.9601
C7L H7L 0.9599
C8L O8 1.175(9)
C8L O7 1.354(9)
C1' C2' 1.529(10)
C1' C10' 1.544(9)
C1' H1'A 0.9601
C1' H1'B 0.9600
C2' C3' 1.533(10)
C2' H2'A 0.9600
C2' H2'B 0.9600
C3' O5' 1.453(8)
C3' C4' 1.547(9)
C3' H3' 0.9600
C4' C5' 1.516(9)
C4' H4'A 0.9601
C4' H4'B 0.9601
C5' C6' 1.530(9)
C5' C10' 1.546(10)
C5' H5' 0.9601
C6' C7' 1.523(9)
C6' H6'A 0.9600
C6' H6'B 0.9600
C7' C8' 1.512(10)
C7' H7'A 0.9602
C7' H7'B 0.9598
C8' C14' 1.547(10)
C8' C9' 1.583(9)
C8' H8' 0.9600
C9' C10' 1.517(10)
C9' C11' 1.567(10)
C9' H9' 0.9600
C10' C19' 1.536(10)
C11' C12' 1.512(11)
C11' H11C 0.9600
C11' H11D 0.9600
C12' C13' 1.531(9)
C12' H12C 0.9601
C12' H12D 0.9600
C13' C14' 1.493(10)
C13' C18' 1.540(10)
C13' C17' 1.544(10)
C14' C15' 1.527(9)
C14' H14' 0.9602
C15' C16' 1.549(9)
C15' H15C 0.9600
C15' H15D 0.9601
C16' C17' 1.586(8)
C16' H16C 0.9600
C16' H16D 0.9600
C17' C20' 1.527(10)
C17' H17' 0.9600
C18' H18D 0.9800
C18' H18E 0.9800
C18' H18F 0.9800
C19' H19D 0.9800
C19' H19E 0.9800
C19' H19F 0.9800
C20' C21' 1.502(9)
C20' C22' 1.537(10)
C20' H20' 0.9600
C21' H21D 0.9800
C21' H21E 0.9800
C21' H21F 0.9800
C22' C23' 1.537(10)
C22' H22C 0.9601
C22' H22D 0.9602
C23' C24' 1.495(11)
C23' H23C 0.9599
C23' H23D 0.9600
C24' O1' 1.237(10)
C24' O2' 1.315(9)
O2' H2'O 1.1539
C31' C32' 1.526(10)
C31' C40' 1.547(10)
C31' H31C 0.9600
C31' H31D 0.9600
C32' C33' 1.531(10)
C32' H32C 0.9600
C32' H32D 0.9598
C33' O7' 1.480(8)
C33' C34' 1.493(10)
C33' H33' 0.9602
C34' C35' 1.524(10)
C34' H34C 0.9600
C34' H34D 0.9600
C35' C36' 1.559(10)
C35' C40' 1.565(10)
C35' H35' 0.9601
C36' C37' 1.527(11)
C36' H36C 0.9600
C36' H36D 0.9597
C37' C38' 1.538(10)
C37' H37C 0.9600
C37' H37D 0.9601
C38' C44' 1.501(10)
C38' C39' 1.583(10)
C38' H38' 0.9599
C39' C40' 1.520(10)
C39' C41' 1.568(9)
C39' H39' 0.9600
C40' C49' 1.495(10)
C41' C42' 1.562(10)
C41' H41C 0.9600
C41' H41D 0.9601
C42' C43' 1.513(9)
C42' H42C 0.9600
C42' H42D 0.9598
C43' C48' 1.529(9)
C43' C47' 1.562(10)
C43' C44' 1.567(9)
C44' C45' 1.530(10)
C44' H44' 0.9599
C45' C46' 1.536(10)
C45' H45C 0.9600
C45' H45D 0.9602
C46' C47' 1.564(8)
C46' H46C 0.9600
C46' H46D 0.9599
C47' C50' 1.527(9)
C47' H47' 0.9601
C48' H48D 0.9800
C48' H48E 0.9800
C48' H48F 0.9800
C49' H49D 0.9800
C49' H49E 0.9800
C49' H49F 0.9800
C50' C52' 1.496(9)
C50' C51' 1.521(9)
C50' H50' 0.9600
C51' H51D 0.9800
C51' H51E 0.9800
C51' H51F 0.9800
C52' C53' 1.525(9)
C52' H52C 0.9600
C52' H52D 0.9599
C53' C54' 1.475(10)
C53' H53C 0.9600
C53' H53D 0.9599
C54' O3' 1.223(9)
C54' O4' 1.336(8)
O4' H4'O 1.2785
O5' C1L' 1.361(9)
O6' C1L' 1.225(9)
C1L' C2L' 1.500(10)
C2L' C3L' 1.362(10)
C2L' C7L' 1.391(10)
C3L' C4L' 1.400(10)
C3L' H3L' 0.9599
C4L' C5L' 1.387(10)
C4L' H4L' 0.9599
C5L' C6L' 1.382(10)
C5L' C8L' 1.477(11)
C6L' C7L' 1.387(10)
C6L' H6L' 0.9601
C7L' H7L' 0.9600
C8L' O8' 1.206(9)
C8L' O7' 1.339(10)
N1S C5S 1.334(8)
N1S C1S 1.340(10)
N1S H2O 1.4602
C1S C2S 1.350(11)
C1S H1S 0.9601
C2S C3S 1.389(11)
C2S H2S 0.9599
C3S C4S 1.383(10)
C3S H3S 0.9600
C4S C5S 1.384(10)
C4S H4S 0.9600
C5S H5S 0.9597
N2S C10S 1.330(9)
N2S C6S 1.334(9)
N2S H4O 1.4674
C6S C7S 1.352(11)
C6S H6S 0.9601
C7S C8S 1.378(11)
C7S H7S 0.9600
C8S C9S 1.386(10)
C8S H8S 0.9601
C9S C10S 1.364(10)
C9S H9S 0.9601
C10S H10S 0.9600
N3S C11S 1.310(10)
N3S C15S 1.359(10)
N3S H2'O 1.4959
C11S C12S 1.382(11)
C11S H11S 0.9601
C12S C13S 1.384(11)
C12S H12S 0.9601
C13S C14S 1.363(11)
C13S H13S 0.9599
C14S C15S 1.379(11)
C14S H14S 0.9600
C15S H15S 0.9600
N4S C20S 1.339(9)
N4S C16S 1.349(10)
N4S H4'O 1.4104
C16S C17S 1.372(10)
C16S H16S 0.9600
C17S C18S 1.356(11)
C17S H17S 0.9600
C18S C19S 1.361(11)
C18S H18S 0.9600
C19S C20S 1.393(10)
C19S H19S 0.9599
C20S H20S 0.9599

loop_
_geom_torsion_atom_site_label_1
_geom_torsion_atom_site_label_2
_geom_torsion_atom_site_label_3
_geom_torsion_atom_site_label_4
_geom_torsion
C10 C1 C2 C3 54.8(9)
C1 C2 C3 O5 -178.9(6)
C1 C2 C3 C4 -55.0(9)
O5 C3 C4 C5 174.8(6)
C2 C3 C4 C5 53.7(9)
C3 C4 C5 C6 179.2(6)
C3 C4 C5 C10 -53.0(9)
C10 C5 C6 C7 -52.1(9)
C4 C5 C6 C7 74.5(8)
C5 C6 C7 C8 50.7(9)
C6 C7 C8 C14 -175.3(6)
C6 C7 C8 C9 -52.7(8)
C14 C8 C9 C11 -48.0(9)
C7 C8 C9 C11 -171.3(7)
C14 C8 C9 C10 179.3(7)
C7 C8 C9 C10 56.0(9)
C6 C5 C10 C19 -65.8(8)
C4 C5 C10 C19 167.7(6)
C6 C5 C10 C1 177.5(6)
C4 C5 C10 C1 50.9(9)
C6 C5 C10 C9 53.6(8)
C4 C5 C10 C9 -73.0(8)
C2 C1 C10 C19 -170.8(7)
C2 C1 C10 C5 -53.0(9)
C2 C1 C10 C9 68.2(9)
C8 C9 C10 C19 62.2(9)
C11 C9 C10 C19 -70.4(9)
C8 C9 C10 C5 -56.6(9)
C11 C9 C10 C5 170.9(6)
C8 C9 C10 C1 -178.3(6)
C11 C9 C10 C1 49.1(10)
C8 C9 C11 C12 47.4(10)
C10 C9 C11 C12 179.5(6)
C9 C11 C12 C13 -52.4(9)
C11 C12 C13 C18 -68.4(8)
C11 C12 C13 C14 55.5(8)
C11 C12 C13 C17 167.9(6)
C9 C8 C14 C15 179.1(7)
C7 C8 C14 C15 -58.3(9)
C9 C8 C14 C13 55.7(8)
C7 C8 C14 C13 178.3(6)
C12 C13 C14 C8 -59.7(8)
C18 C13 C14 C8 62.5(9)
C17 C13 C14 C8 176.8(6)
C12 C13 C14 C15 167.8(6)
C18 C13 C14 C15 -69.9(8)
C17 C13 C14 C15 44.3(7)
C8 C14 C15 C16 -163.5(7)
C13 C14 C15 C16 -34.0(8)
C14 C15 C16 C17 9.9(9)
C15 C16 C17 C20 150.9(6)
C15 C16 C17 C13 18.1(8)
C12 C13 C17 C16 -154.0(6)
C18 C13 C17 C16 80.5(7)
C14 C13 C17 C16 -38.4(7)
C12 C13 C17 C20 77.3(8)
C18 C13 C17 C20 -48.2(9)
C14 C13 C17 C20 -167.1(6)
C16 C17 C20 C22 57.6(8)
C13 C17 C20 C22 -177.8(6)
C16 C17 C20 C21 178.4(7)
C13 C17 C20 C21 -57.1(9)
C21 C20 C22 C23 60.8(8)
C17 C20 C22 C23 -175.9(6)
C20 C22 C23 C24 167.2(7)
C22 C23 C24 O1 83.9(9)
C22 C23 C24 O2 -93.0(8)
C40 C31 C32 C33 55.2(9)
C31 C32 C33 O7 -177.6(6)
C31 C32 C33 C34 -55.9(9)
O7 C33 C34 C35 177.7(5)
C32 C33 C34 C35 56.8(8)
C33 C34 C35 C36 177.3(6)
C33 C34 C35 C40 -56.3(8)
C34 C35 C36 C37 69.5(8)
C40 C35 C36 C37 -57.8(9)
C35 C36 C37 C38 55.3(9)
C36 C37 C38 C39 -53.3(9)
C36 C37 C38 C44 -175.8(6)
C37 C38 C39 C41 -174.9(6)
C44 C38 C39 C41 -51.9(8)
C37 C38 C39 C40 53.8(9)
C44 C38 C39 C40 176.7(6)
C36 C35 C40 C49 -65.3(8)
C34 C35 C40 C49 169.2(6)
C36 C35 C40 C31 178.7(6)
C34 C35 C40 C31 53.2(8)
C36 C35 C40 C39 55.7(8)
C34 C35 C40 C39 -69.8(8)
C32 C31 C40 C49 -171.0(6)
C32 C31 C40 C35 -53.5(9)
C32 C31 C40 C39 67.5(8)
C41 C39 C40 C49 -61.6(8)
C38 C39 C40 C49 67.1(8)
C41 C39 C40 C35 177.9(6)
C38 C39 C40 C35 -53.4(8)
C41 C39 C40 C31 58.2(8)
C38 C39 C40 C31 -173.2(6)
C38 C39 C41 C42 52.6(9)
C40 C39 C41 C42 -177.6(7)
C39 C41 C42 C43 -55.7(9)
C41 C42 C43 C48 -65.9(8)
C41 C42 C43 C47 165.1(6)
C41 C42 C43 C44 55.3(8)
C48 C43 C44 C45 -70.6(8)
C42 C43 C44 C45 168.0(7)
C47 C43 C44 C45 45.2(7)
C48 C43 C44 C38 62.6(8)
C42 C43 C44 C38 -58.8(8)
C47 C43 C44 C38 178.4(6)
C37 C38 C44 C45 -50.2(9)
C39 C38 C44 C45 -174.6(6)
C37 C38 C44 C43 -176.8(6)
C39 C38 C44 C43 58.7(8)
C43 C44 C45 C46 -34.3(8)
C38 C44 C45 C46 -165.0(7)
C44 C45 C46 C47 9.3(8)
C48 C43 C47 C46 78.6(6)
C42 C43 C47 C46 -151.7(6)
C44 C43 C47 C46 -38.1(7)
C48 C43 C47 C50 -46.0(8)
C42 C43 C47 C50 83.7(8)
C44 C43 C47 C50 -162.7(6)
C45 C46 C47 C43 18.6(8)
C45 C46 C47 C50 148.0(6)
C43 C47 C50 C51 -56.0(8)
C46 C47 C50 C51 -177.9(6)
C43 C47 C50 C52 -179.3(6)
C46 C47 C50 C52 58.8(8)
C51 C50 C52 C53 64.6(8)
C47 C50 C52 C53 -169.7(6)
C50 C52 C53 C54 -93.7(8)
C52 C53 C54 O3 -34.7(11)
C52 C53 C54 O4 144.9(7)
C4 C3 O5 C1L 95.5(8)
C2 C3 O5 C1L -140.5(7)
C3 O5 C1L O6 0.3(11)
C3 O5 C1L C2L 176.9(6)
O6 C1L C2L C7L 166.9(7)
O5 C1L C2L C7L -9.6(10)
O6 C1L C2L C3L -16.9(11)
O5 C1L C2L C3L 166.6(6)
C7L C2L C3L C4L -0.5(10)
C1L C2L C3L C4L -176.8(6)
C2L C3L C4L C5L 0.4(11)
C3L C4L C5L C6L -1.2(11)
C3L C4L C5L C8L -175.9(7)
C4L C5L C6L C7L 2.1(10)
C8L C5L C6L C7L 177.4(6)
C3L C2L C7L C6L 1.4(10)
C1L C2L C7L C6L 177.5(6)
C5L C6L C7L C2L -2.3(11)
C4L C5L C8L O8 179.0(7)
C6L C5L C8L O8 4.2(11)
C4L C5L C8L O7 -0.7(10)
C6L C5L C8L O7 -175.6(6)
O8 C8L O7 C33 -8.9(11)
C5L C8L O7 C33 170.9(6)
C34 C33 O7 C8L 152.4(6)
C32 C33 O7 C8L -84.0(8)
C10' C1' C2' C3' 60.4(8)
C1' C2' C3' O5' -176.5(5)
C1' C2' C3' C4' -58.6(8)
O5' C3' C4' C5' 174.8(6)
C2' C3' C4' C5' 58.4(8)
C3' C4' C5' C6' 177.7(6)
C3' C4' C5' C10' -56.1(8)
C4' C5' C6' C7' 72.1(8)
C10' C5' C6' C7' -55.1(8)
C5' C6' C7' C8' 52.7(8)
C6' C7' C8' C14' -173.1(5)
C6' C7' C8' C9' -52.1(8)
C7' C8' C9' C10' 55.9(8)
C14' C8' C9' C10' -179.5(6)
C7' C8' C9' C11' -176.5(7)
C14' C8' C9' C11' -51.9(8)
C11' C9' C10' C19' -58.5(8)
C8' C9' C10' C19' 65.0(8)
C11' C9' C10' C1' 61.0(9)
C8' C9' C10' C1' -175.5(6)
C11' C9' C10' C5' 179.5(6)
C8' C9' C10' C5' -57.0(8)
C2' C1' C10' C9' 63.7(9)
C2' C1' C10' C19' -172.5(7)
C2' C1' C10' C5' -55.9(8)
C4' C5' C10' C9' -68.9(8)
C6' C5' C10' C9' 56.9(8)
C4' C5' C10' C19' 166.7(6)
C6' C5' C10' C19' -67.5(8)
C4' C5' C10' C1' 52.5(8)
C6' C5' C10' C1' 178.4(6)
C10' C9' C11' C12' -179.4(6)
C8' C9' C11' C12' 55.2(9)
C9' C11' C12' C13' -57.2(9)
C11' C12' C13' C14' 54.1(9)
C11' C12' C13' C18' -67.7(9)
C11' C12' C13' C17' 165.6(7)
C12' C13' C14' C15' 169.3(6)
C18' C13' C14' C15' -69.8(8)
C17' C13' C14' C15' 47.2(7)
C12' C13' C14' C8' -58.8(8)
C18' C13' C14' C8' 62.2(8)
C17' C13' C14' C8' 179.1(6)
C7' C8' C14' C13' -177.3(6)
C9' C8' C14' C13' 59.3(8)
C7' C8' C14' C15' -49.8(9)
C9' C8' C14' C15' -173.2(6)
C13' C14' C15' C16' -32.9(7)
C8' C14' C15' C16' -165.9(6)
C14' C15' C16' C17' 5.6(7)
C14' C13' C17' C20' -165.9(6)
C12' C13' C17' C20' 79.3(9)
C18' C13' C17' C20' -47.6(8)
C14' C13' C17' C16' -41.1(6)
C12' C13' C17' C16' -156.0(6)
C18' C13' C17' C16' 77.1(7)
C15' C16' C17' C20' 152.4(6)
C15' C16' C17' C13' 21.9(7)
C13' C17' C20' C21' -57.7(9)
C16' C17' C20' C21' -177.8(6)
C13' C17' C20' C22' 177.8(6)
C16' C17' C20' C22' 57.7(8)
C21' C20' C22' C23' 53.7(9)
C17' C20' C22' C23' -180.0(6)
C20' C22' C23' C24' 158.4(7)
C22' C23' C24' O1' 77.0(10)
C22' C23' C24' O2' -99.9(8)
C40' C31' C32' C33' 59.5(9)
C31' C32' C33' O7' -173.6(6)
C31' C32' C33' C34' -59.2(8)
O7' C33' C34' C35' 175.3(6)
C32' C33' C34' C35' 60.3(8)
C33' C34' C35' C36' 176.8(6)
C33' C34' C35' C40' -60.4(9)
C34' C35' C36' C37' 68.5(9)
C40' C35' C36' C37' -57.2(9)
C35' C36' C37' C38' 58.2(10)
C36' C37' C38' C44' -176.6(7)
C36' C37' C38' C39' -55.9(9)
C44' C38' C39' C40' -179.8(6)
C37' C38' C39' C40' 57.1(9)
C44' C38' C39' C41' -53.0(8)
C37' C38' C39' C41' -176.1(7)
C41' C39' C40' C49' -57.7(9)
C38' C39' C40' C49' 67.0(9)
C41' C39' C40' C31' 61.9(8)
C38' C39' C40' C31' -173.3(6)
C41' C39' C40' C35' 177.5(6)
C38' C39' C40' C35' -57.8(8)
C32' C31' C40' C49' -170.6(6)
C32' C31' C40' C39' 64.6(8)
C32' C31' C40' C35' -54.6(8)
C34' C35' C40' C49' 166.4(7)
C36' C35' C40' C49' -70.5(9)
C34' C35' C40' C39' -66.7(8)
C36' C35' C40' C39' 56.4(8)
C34' C35' C40' C31' 54.1(9)
C36' C35' C40' C31' 177.2(6)
C40' C39' C41' C42' 176.7(6)
C38' C39' C41' C42' 50.5(8)
C39' C41' C42' C43' -55.7(9)
C41' C42' C43' C48' -64.2(8)
C41' C42' C43' C47' 166.3(6)
C41' C42' C43' C44' 56.9(8)
C37' C38' C44' C45' -56.1(10)
C39' C38' C44' C45' -177.0(7)
C37' C38' C44' C43' -176.7(6)
C39' C38' C44' C43' 62.4(9)
C42' C43' C44' C38' -63.0(8)
C48' C43' C44' C38' 57.2(9)
C47' C43' C44' C38' 175.9(6)
C42' C43' C44' C45' 168.8(6)
C48' C43' C44' C45' -71.0(8)
C47' C43' C44' C45' 47.7(7)
C38' C44' C45' C46' -162.7(7)
C43' C44' C45' C46' -35.8(9)
C44' C45' C46' C47' 10.0(9)
C42' C43' C47' C50' 83.9(8)
C48' C43' C47' C50' -45.2(8)
C44' C43' C47' C50' -164.2(6)
C42' C43' C47' C46' -152.4(6)
C48' C43' C47' C46' 78.5(7)
C44' C43' C47' C46' -40.5(7)
C45' C46' C47' C50' 148.6(7)
C45' C46' C47' C43' 19.6(8)
C43' C47' C50' C52' 176.7(6)
C46' C47' C50' C52' 57.3(8)
C43' C47' C50' C51' -57.8(8)
C46' C47' C50' C51' -177.2(6)
C51' C50' C52' C53' 60.8(8)
C47' C50' C52' C53' -173.6(6)
C50' C52' C53' C54' -94.1(8)
C52' C53' C54' O3' -39.2(11)
C52' C53' C54' O4' 143.5(7)
C2' C3' O5' C1L' -160.7(6)
C4' C3' O5' C1L' 81.0(7)
C3' O5' C1L' O6' 8.0(10)
C3' O5' C1L' C2L' -170.5(5)
O6' C1L' C2L' C3L' 1.2(11)
O5' C1L' C2L' C3L' 179.7(6)
O6' C1L' C2L' C7L' -176.8(7)
O5' C1L' C2L' C7L' 1.7(10)
C7L' C2L' C3L' C4L' -1.5(11)
C1L' C2L' C3L' C4L' -179.5(6)
C2L' C3L' C4L' C5L' 0.6(11)
C3L' C4L' C5L' C6L' 0.6(11)
C3L' C4L' C5L' C8L' 178.2(7)
C4L' C5L' C6L' C7L' -1.1(11)
C8L' C5L' C6L' C7L' -178.7(7)
C5L' C6L' C7L' C2L' 0.3(11)
C3L' C2L' C7L' C6L' 1.1(11)
C1L' C2L' C7L' C6L' 178.9(6)
C6L' C5L' C8L' O8' 10.4(12)
C4L' C5L' C8L' O8' -167.1(8)
C6L' C5L' C8L' O7' -164.5(7)
C4L' C5L' C8L' O7' 17.9(10)
O8' C8L' O7' C33' 2.6(12)
C5L' C8L' O7' C33' 177.5(6)
C34' C33' O7' C8L' 135.6(7)
C32' C33' O7' C8L' -107.7(7)
C5S N1S C1S C2S -2.9(13)
N1S C1S C2S C3S 0.2(14)
C1S C2S C3S C4S 1.8(13)
C2S C3S C4S C5S -1.0(12)
C1S N1S C5S C4S 3.6(11)
C3S C4S C5S N1S -1.7(12)
C10S N2S C6S C7S 1.9(12)
N2S C6S C7S C8S 0.2(13)
C6S C7S C8S C9S -0.6(12)
C7S C8S C9S C10S -1.1(11)
C6S N2S C10S C9S -3.7(12)
C8S C9S C10S N2S 3.3(12)
C15S N3S C11S C12S -0.8(12)
N3S C11S C12S C13S 0.4(13)
C11S C12S C13S C14S 1.3(14)
C12S C13S C14S C15S -2.6(14)
C11S N3S C15S C14S -0.5(13)
C13S C14S C15S N3S 2.2(14)
C20S N4S C16S C17S -0.7(11)
N4S C16S C17S C18S 0.1(13)
C16S C17S C18S C19S -1.2(13)
C17S C18S C19S C20S 2.8(13)
C16S N4S C20S C19S 2.5(12)
C18S C19S C20S N4S -3.6(13)

loop_
_cod_related_entry_id
_cod_related_entry_database
_cod_related_entry_code
1 ChemSpider 30654511
